data_7121497
loop_
_publ_author_name
'Kusaka, Shinpei'
'Matsuda, Ryotaro'
'Kitagawa, Susumu'

_publ_section_title
;
 Generation of thiyl radicals in a zinc(ii) porous coordination polymer by
 light-induced post-synthetic deprotection.
;
_journal_issue 38
_journal_name_full 'Chemical communications (Cambridge, England)'
_journal_page_first 4782
_journal_page_last 4785
_journal_paper_doi 10.1039/c8cc01837e
_journal_volume 54
_journal_year 2018
_chemical_formula_moiety 'C86 H30 N2 O51 S13.88 Zn12'
_chemical_formula_sum 'C86 H30 N2 O52 S13.97 Zn12'
_chemical_formula_weight 3155.44
_space_group_crystal_system monoclinic
_space_group_IT_number 3
_space_group_name_Hall 'P 2y'
_space_group_name_H-M_alt 'P 1 2 1'
_symmetry_space_group_name_Hall 'P 2y'
_symmetry_space_group_name_H-M 'P 1 2 1'
_atom_sites_solution_hydrogens geom
_audit_creation_date 2018-03-01
_audit_creation_method
;
Olex2 1.2
(compiled 2017.08.10 svn.r3458 for OlexSys, GUI svn.r5381)
;
_audit_update_record
;
2018-03-02 deposited with the CCDC.
2018-04-13 downloaded from the CCDC.
;
_cell_angle_alpha 90
_cell_angle_beta 90.096(3)
_cell_angle_gamma 90
_cell_formula_units_Z 2
_cell_length_a 23.5616(11)
_cell_length_b 10.8170(4)
_cell_length_c 28.5728(9)
_cell_measurement_reflns_used 10188
_cell_measurement_temperature 296(2)
_cell_measurement_theta_max 23.8780
_cell_measurement_theta_min 2.2220
_cell_volume 7282.2(5)
_computing_cell_refinement 'CrysAlisPro 1.171.39.20a (Rigaku OD, 2015)'
_computing_data_collection 'CrysAlisPro 1.171.39.20a (Rigaku OD, 2015)'
_computing_data_reduction 'CrysAlisPro 1.171.39.20a (Rigaku OD, 2015)'
_computing_molecular_graphics 'Olex2 (Dolomanov et al., 2009)'
_computing_publication_material 'Olex2 (Dolomanov et al., 2009)'
_computing_structure_refinement 'ShelXL (Sheldrick, 2015)'
_computing_structure_solution 'SHELXT 2014/5 (Sheldrick, 2014)'
_diffrn_ambient_temperature 296.15
_diffrn_measured_fraction_theta_full 0.999
_diffrn_measured_fraction_theta_max 0.903
_diffrn_measurement_device_type 'Rigaku XtaLab P200'
_diffrn_measurement_method '\w scans'
_diffrn_radiation_type MoK\a
_diffrn_radiation_wavelength 0.71075
_diffrn_reflns_av_R_equivalents 0.0509
_diffrn_reflns_av_unetI/netI 0.1132
_diffrn_reflns_Laue_measured_fraction_full 0.999
_diffrn_reflns_Laue_measured_fraction_max 0.903
_diffrn_reflns_limit_h_max 31
_diffrn_reflns_limit_h_min -25
_diffrn_reflns_limit_k_max 14
_diffrn_reflns_limit_k_min -13
_diffrn_reflns_limit_l_max 37
_diffrn_reflns_limit_l_min -33
_diffrn_reflns_number 52414
_diffrn_reflns_point_group_measured_fraction_full 0.986
_diffrn_reflns_point_group_measured_fraction_max 0.839
_diffrn_reflns_theta_full 25.242
_diffrn_reflns_theta_max 30.023
_diffrn_reflns_theta_min 1.869
_diffrn_source 'fine-focus sealed X-ray tube'
_diffrn_standards_decay_% 0.5(1)
_diffrn_standards_interval_count 0
_diffrn_standards_number 0
_exptl_absorpt_coefficient_mu 2.211
_exptl_absorpt_correction_T_max 1.00000
_exptl_absorpt_correction_T_min 0.83968
_exptl_absorpt_correction_type multi-scan
_exptl_absorpt_process_details
;
CrysAlisPro 1.171.39.20a (Rigaku Oxford Diffraction, 2015)
Empirical absorption correction using spherical harmonics,
 implemented in SCALE3 ABSPACK scaling algorithm.
;
_exptl_crystal_colour yellow
_exptl_crystal_colour_primary yellow
_exptl_crystal_density_diffrn 1.439
_exptl_crystal_description block
_exptl_crystal_F_000 3119
_exptl_crystal_size_max 0.1
_exptl_crystal_size_mid 0.1
_exptl_crystal_size_min 0.1
_refine_diff_density_max 1.778
_refine_diff_density_min -1.334
_refine_diff_density_rms 0.230
_refine_ls_abs_structure_details
;
 Flack x determined using 4667 quotients [(I+)-(I-)]/[(I+)+(I-)]
 (Parsons, Flack and Wagner, Acta Cryst. B69 (2013) 249-259).
;
_refine_ls_abs_structure_Flack 0.017(7)
_refine_ls_extinction_method none
_refine_ls_goodness_of_fit_ref 1.037
_refine_ls_hydrogen_treatment constr
_refine_ls_matrix_type full
_refine_ls_number_parameters 1562
_refine_ls_number_reflns 27641
_refine_ls_number_restraints 3511
_refine_ls_restrained_S_all 1.040
_refine_ls_R_factor_all 0.1656
_refine_ls_R_factor_gt 0.1032
_refine_ls_shift/su_max 0.000
_refine_ls_shift/su_mean 0.000
_refine_ls_structure_factor_coef Fsqd
_refine_ls_weighting_details 'w=1/[\s^2^(Fo^2^)+(0.1981P)^2^+9.4782P] where P=(Fo^2^+2Fc^2^)/3'
_refine_ls_weighting_scheme calc
_refine_ls_wR_factor_gt 0.2637
_refine_ls_wR_factor_ref 0.3119
_reflns_Friedel_coverage 0.772
_reflns_Friedel_fraction_full 0.971
_reflns_Friedel_fraction_max 0.769
_reflns_number_gt 16519
_reflns_number_total 27641
_reflns_threshold_expression 'I > 2\s(I)'
_cod_data_source_file c8cc01837e2.cif
_cod_data_source_block SEC-2
_cod_depositor_comments 'Adding full bibliography for 7121497--7121498.cif.'
_cod_database_code 7121497
_shelx_shelxl_version_number 2017/1
_shelx_space_group_comment
;
The symmetry employed for this shelxl refinement is uniquely defined
by the following loop, which should always be used as a source of
symmetry information in preference to the above space-group names.
They are only intended as comments.
;
_olex2_refinement_description
;
1. Twinned data refinement
 Scales: 0.506(3)
 0.494(3)
2. Fixed Uiso
 At 1.2 times of:
  All C(H) groups
3. Restrained distances
 S3-S4A = S3-S4B = S3-S4C = S5-S6 = S19-S20A = S19-S20B = S7-S8A = S7-S8B =
 S13-S14A = S13-S14B = S9-S10A = S9-S10B
 2.06 with sigma of 0.02
 O46-C81
 1.21 with sigma of 0.02
 N1-C81
 1.34 with sigma of 0.02
 N1-C82 = N1-C83
 1.47 with sigma of 0.02
 O41-C84
 1.21 with sigma of 0.02
 N2-C84
 1.34 with sigma of 0.02
 N2-C85 = N2-C86
 1.47 with sigma of 0.02
 C9-C10 = C10-C11 = C11-C12 = C12-C13 = C13-C14 = C14-C9
 1.39 with sigma of 0.02
 C25-C26 = C26-C27 = C27-C28 = C28-C29 = C29-C30 = C30-C25
 1.39 with sigma of 0.02
 C41-C42 = C42-C43 = C43-C44 = C44-C45 = C45-C46 = C46-C41
 1.39 with sigma of 0.02
 C49-C50 = C50-C51 = C51-C52 = C52-C53 = C53-C54 = C54-C49
 1.39 with sigma of 0.02
 C65-C66 = C66-C67 = C67-C68 = C68-C69 = C69-C70 = C70-C65
 1.39 with sigma of 0.02
 C73-C74 = C74-C75 = C75-C76 = C76-C77 = C77-C78 = C78-C73
 1.39 with sigma of 0.02
 C1-C7 = C3-C8
 1.5 with sigma of 0.02
 C9-C15 = C11-C16
 1.5 with sigma of 0.02
 C17-C23 = C19-C24
 1.5 with sigma of 0.02
 C25-C31 = C27-C32
 1.5 with sigma of 0.02
 C33-C39 = C35-C40
 1.5 with sigma of 0.02
 C41-C47 = C43-C48
 1.5 with sigma of 0.02
 C49-C55 = C51-C56
 1.5 with sigma of 0.02
 C57-C63 = C59-C64
 1.5 with sigma of 0.02
 C65-C71 = C67-C72
 1.5 with sigma of 0.02
 C73-C79 = C75-C80
 1.5 with sigma of 0.02
 C77-S15
 1.82 with sigma of 0.02
 C13-S4A = C13-S4B = C13-S4C = C29-S6 = C37-S20A = C37-S20B = C45-S8A = C45-
 S8B = C53-S14A = C53-S14B = C69-S10A = C69-S10B
 3.02 with sigma of 0.04
 C82-C83
 2.5 with sigma of 0.04
 C85-C86
 2.5 with sigma of 0.04
 C9-C11 = C10-C12 = C11-C13 = C12-C14 = C13-C9 = C14-C10
 2.4 with sigma of 0.04
 C25-C27 = C26-C28 = C27-C29 = C28-C30 = C29-C25 = C30-C26
 2.4 with sigma of 0.04
 C41-C43 = C42-C44 = C43-C45 = C44-C46 = C45-C41 = C46-C42
 2.4 with sigma of 0.04
 C49-C51 = C50-C52 = C51-C53 = C52-C54 = C53-C49 = C54-C50
 2.4 with sigma of 0.04
 C65-C67 = C66-C68 = C67-C69 = C68-C70 = C69-C65 = C70-C66
 2.4 with sigma of 0.04
 C73-C75 = C74-C76 = C75-C77 = C76-C78 = C77-C73 = C78-C74
 2.4 with sigma of 0.04
4. Restrained planarity
 O46, N1, C81, C82, C83
 with sigma of 0.1
 O41, N2, C84, C85, C86
 with sigma of 0.1
 C1, C2, C3, C4, C5, C6
 with sigma of 0.1
 C9, C10, C11, C12, C13, C14
 with sigma of 0.1
 C17, C18, C19, C20, C21, C22
 with sigma of 0.1
 C25, C26, C27, C28, C29, C30
 with sigma of 0.1
 C33, C34, C35, C36, C37, C38
 with sigma of 0.1
 C41, C42, C43, C44, C45, C46
 with sigma of 0.1
 C49, C50, C51, C52, C53, C54, C55, C56
 with sigma of 0.1
 C57, C58, C59, C60, C61, C62
 with sigma of 0.1
 C65, C66, C67, C68, C69, C70
 with sigma of 0.1
 S15, C73, C74, C75, C76, C77, C78, C79
 with sigma of 0.1
5. Uiso/Uaniso restraints and constraints
All non-hydrogen atoms have similar U: within 2A with sigma of 0.005 and sigma
for terminal atoms of 0.01
All non-hydrogen atoms restrained to be isotropic: with sigma of 0.003 and
sigma for terminal atoms of 0.01
6. Rigid body (RIGU) restrains
 All non-hydrogen atoms
 with sigma for 1-2 distances of 0.01 and sigma for 1-3 distances of 0.02
7. Others
 Sof(S8B)=1-FVAR(1)
 Sof(S8A)=FVAR(1)
 Fixed Sof: S4B(0.26896) S4A(0.27241) S20B(0.21058) S14B(0.31704) S4C(0.4981)
 S6(0.28514) S20A(0.28617) S14A(0.30681)
8.a Aromatic/amide H refined with riding coordinates:
 C2(H2), C4(H4), C6(H6), C10(H10), C12(H12), C14(H14), C18(H18), C20(H20),
 C22(H22), C26(H26), C28(H28), C30(H30), C34(H34), C36(H36), C38(H38), C42(H42),
  C44(H44), C46(H46), C50(H50), C52(H52), C54(H54), C58(H58), C60(H60),
 C62(H62), C66(H66), C68(H68), C70(H70), C74(H74), C76(H76), C78(H78)
;
_olex2_submission_original_sample_id SEC-2
_olex2_submission_special_instructions 'No special instructions were received'

loop_
_space_group_symop_operation_xyz
'x, y, z'
'-x, y, -z'

loop_
_atom_site_label
_atom_site_type_symbol
_atom_site_fract_x
_atom_site_fract_y
_atom_site_fract_z
_atom_site_U_iso_or_equiv
_atom_site_adp_type
_atom_site_occupancy
_atom_site_site_symmetry_order
_atom_site_calc_flag
_atom_site_refinement_flags_posn
_atom_site_refinement_flags_adp
_atom_site_refinement_flags_occupancy
_atom_site_disorder_assembly
_atom_site_disorder_group
Zn1 Zn -0.02687(19) 0.0195(4) 0.38381(15) 0.0599(11) Uani 1 1 d . U . . .
Zn2 Zn 0.04785(19) 0.1500(4) 0.29749(14) 0.0524(10) Uani 1 1 d . U . . .
Zn3 Zn 0.07883(18) 0.2815(4) 0.66449(13) 0.0524(10) Uani 1 1 d . U . . .
Zn4 Zn 0.40793(16) 0.0594(3) 0.65882(10) 0.0372(7) Uani 1 1 d . U . . .
Zn5 Zn 0.45263(13) 0.0531(2) 0.79717(10) 0.0233(6) Uani 1 1 d . U . . .
Zn6 Zn 0.52718(14) 0.1851(3) 0.88363(10) 0.0291(7) Uani 1 1 d . U . . .
Zn7 Zn 0.44941(19) 0.7851(3) 0.61649(11) 0.0450(9) Uani 1 1 d . U . . .
Zn8 Zn 0.52458(14) 0.9203(3) 0.70288(9) 0.0249(6) Uani 1 1 d . U . . .
Zn9 Zn 0.57818(13) 0.9200(3) 0.83554(8) 0.0250(6) Uani 1 1 d . U . . .
Zn10 Zn 0.9078(2) 1.1419(5) 0.84184(14) 0.0601(11) Uani 1 1 d . U . . .
Zn11 Zn 0.9492(2) 0.4201(5) 0.88300(16) 0.0752(13) Uani 1 1 d . U . . .
Zn12 Zn 1.02364(18) 0.2831(4) 0.79686(13) 0.0535(10) Uani 1 1 d . U . . .
S17 S 1.1684(7) 0.7959(17) 0.7073(5) 0.118(4) Uani 1 1 d . U . . .
S3 S 0.8073(5) 0.8883(12) 1.0737(4) 0.096(2) Uani 1 1 d D U . . .
S11 S 0.7592(7) 1.0247(16) 0.5992(4) 0.110(4) Uani 1 1 d . U . . .
S5 S 0.7042(5) 0.6746(13) 1.0457(5) 0.097(3) Uani 1 1 d D U . . .
S19 S 0.2982(4) 0.5954(10) 0.7369(4) 0.083(2) Uani 1 1 d D U . . .
S7 S 0.6708(5) 0.4024(12) 0.7833(4) 0.082(3) Uani 1 1 d D U . . .
S13 S 0.3251(6) 0.3495(14) 0.4502(4) 0.116(3) Uani 1 1 d D U . . .
S1 S 0.2552(6) 0.2284(14) 0.9004(4) 0.103(4) Uani 1 1 d . U . . .
S9 S -0.2120(5) 0.5877(13) 0.7423(5) 0.106(3) Uani 1 1 d D U . . .
S15 S 0.1935(7) 0.5601(16) 0.4564(6) 0.135(5) Uani 1 1 d D U . . .
O1 O 0.0520(10) 0.069(3) 0.4035(8) 0.063(4) Uani 1 1 d . U . . .
O2 O 0.0863(10) 0.224(2) 0.3562(8) 0.060(4) Uani 1 1 d . U . . .
O3 O 0.0998(10) 0.318(2) 0.5970(8) 0.067(4) Uani 1 1 d . U . . .
O4 O 0.0575(10) 0.138(2) 0.5674(8) 0.074(4) Uani 1 1 d . U . . .
O5 O 0.0270(11) 0.425(3) 0.6737(9) 0.071(4) Uani 1 1 d . U . . .
O6 O -0.0259(12) 0.328(3) 0.7275(9) 0.072(4) Uani 1 1 d . U . . .
O7 O -0.0015(11) 0.885(2) 0.6570(9) 0.066(4) Uani 1 1 d . U . . .
O8 O -0.0671(12) 0.968(3) 0.7037(9) 0.067(4) Uani 1 1 d . U . . .
O9 O 0.1503(9) 0.246(2) 0.6968(7) 0.056(3) Uani 1 1 d . U . . .
O10 O 0.1034(11) 0.252(3) 0.7680(8) 0.064(4) Uani 1 1 d . U . . .
O11 O 0.3402(8) 0.1121(18) 0.6938(6) 0.040(2) Uani 1 1 d . U . . .
O12 O 0.3818(9) 0.0149(19) 0.7532(6) 0.041(3) Uani 1 1 d . U . . .
O13 O 0.3915(8) 0.093(2) 0.5951(7) 0.049(2) Uani 1 1 d . U . . .
O14 O 0.4124(9) -0.110(2) 0.5706(7) 0.059(3) Uani 1 1 d . U . . .
O15 O 0.4438(9) -0.0002(19) 0.3573(6) 0.043(3) Uani 1 1 d . U . . .
O16 O 0.4852(8) -0.127(2) 0.4098(7) 0.055(4) Uani 1 1 d . U . . .
O17 O 0.4596(8) 0.1971(18) 0.6699(6) 0.033(2) Uani 1 1 d . U . . .
O18 O 0.5050(7) 0.0935(15) 0.7272(5) 0.025(3) Uani 1 1 d . U . . .
O19 O 0.4852(8) 0.6476(19) 0.6578(6) 0.042(3) Uani 1 1 d . U . . .
O20 O 0.5513(7) 0.7444(17) 0.6990(6) 0.037(3) Uani 1 1 d . U . . .
O21 O 0.4334(7) 0.2348(15) 0.7973(6) 0.023(3) Uani 1 1 d . U . . .
O22 O 0.5005(7) 0.3282(15) 0.8410(5) 0.024(3) Uani 1 1 d . U . . .
O23 O 0.5311(7) 0.7755(15) 0.8228(5) 0.021(2) Uani 1 1 d . U . . .
O24 O 0.4792(6) 0.8758(14) 0.7696(5) 0.018(2) Uani 1 1 d . U . . .
O25 O 0.6054(7) 0.8981(16) 0.8980(6) 0.034(2) Uani 1 1 d . U . . .
O26 O 0.5438(8) 1.0230(18) 0.9305(6) 0.049(3) Uani 1 1 d . U . . .
O27 O 0.5550(8) 1.1288(19) 1.0985(6) 0.039(3) Uani 1 1 d . U . . .
O28 O 0.5771(8) 0.9742(18) 1.1461(6) 0.039(3) Uani 1 1 d . U . . .
O29 O 0.6002(8) 0.9496(19) 0.7401(6) 0.041(3) Uani 1 1 d . U . . .
O30 O 0.6521(7) 0.9187(17) 0.8030(5) 0.038(2) Uani 1 1 d . U . . .
O31 O 0.8403(10) 1.108(2) 0.8066(7) 0.055(3) Uani 1 1 d . U . . .
O32 O 0.8823(9) 1.173(2) 0.7425(7) 0.048(3) Uani 1 1 d . U . . .
O33 O 0.9624(11) 1.007(3) 0.8291(8) 0.063(3) Uani 1 1 d . U . . .
O34 O 1.0056(11) 1.094(2) 0.7697(9) 0.063(4) Uani 1 1 d . U . . .
O35 O 1.0408(10) 0.460(2) 0.7988(8) 0.062(3) Uani 1 1 d . U . . .
O36 O 0.9847(11) 0.557(3) 0.8506(8) 0.074(3) Uani 1 1 d . U . . .
O37 O 0.8778(9) 1.119(2) 0.9046(8) 0.068(3) Uani 1 1 d . U . . .
O38 O 0.8876(10) 1.306(3) 0.9256(8) 0.074(4) Uani 1 1 d . U . . .
O39 O 0.9443(12) 1.217(3) 1.1468(9) 0.074(4) Uani 1 1 d . U . . .
O40 O 0.9704(10) 1.358(3) 1.0934(8) 0.077(4) Uani 1 1 d . U . . .
O41 O -0.1153(17) -0.015(4) 0.3818(14) 0.123(8) Uani 1 1 d D U . . .
O42 O -0.0284(15) -0.122(3) 0.4338(11) 0.102(10) Uani 1 1 d . U . . .
O43 O 0.0304(11) 0.124(2) 0.6735(8) 0.063(6) Uani 1 1 d . U . . .
O44 O 0.4406(8) -0.0988(17) 0.6730(6) 0.028(2) Uani 1 1 d . U . . .
O45 O 0.5260(12) 0.306(3) 0.9408(8) 0.074(7) Uani 1 1 d . U . . .
O46 O 0.6177(12) 0.223(3) 0.8763(9) 0.083(5) Uani 1 1 d D U . . .
O47 O 0.3647(8) 0.709(2) 0.6351(8) 0.072(6) Uani 1 1 d . U . . .
O48 O 0.4553(11) 0.646(3) 0.5600(8) 0.077(7) Uani 1 1 d . U . . .
O49 O 0.5338(6) 1.0693(14) 0.8258(5) 0.017(2) Uani 1 1 d . U . . .
O50 O 0.9390(18) 0.528(4) 0.9396(14) 0.143(14) Uani 1 1 d . U . . .
O51 O 0.9421(10) 1.303(2) 0.8272(8) 0.055(3) Uani 1 1 d . U . . .
N1 N 0.6974(11) 0.184(3) 0.9201(10) 0.096(5) Uani 1 1 d D U . . .
N2 N -0.2054(14) -0.031(3) 0.4150(13) 0.127(7) Uani 1 1 d D U . . .
C1 C 1.0490(16) 0.674(3) 0.7992(12) 0.070(3) Uani 1 1 d D U . . .
C2 C 1.0189(15) 0.784(4) 0.8080(11) 0.066(3) Uani 1 1 d . U . . .
H2 H 0.987433 0.778578 0.827516 0.079 Uiso 1 1 calc R . . . .
C3 C 1.0323(15) 0.898(3) 0.7900(12) 0.066(3) Uani 1 1 d D U . . .
C4 C 1.0752(16) 0.889(4) 0.7610(13) 0.074(4) Uani 1 1 d . U . . .
H4 H 1.082548 0.961128 0.744181 0.089 Uiso 1 1 calc R . . . .
C5 C 1.1099(18) 0.796(4) 0.7515(14) 0.080(4) Uani 1 1 d . U . . .
C6 C 1.0964(16) 0.679(4) 0.7750(13) 0.076(4) Uani 1 1 d . U . . .
H6 H 1.120435 0.611395 0.772879 0.091 Uiso 1 1 calc R . . . .
C7 C 1.0262(16) 0.551(3) 0.8168(13) 0.068(3) Uani 1 1 d D U . . .
C8 C 0.9990(16) 1.011(3) 0.8005(13) 0.063(3) Uani 1 1 d D U . . .
C9 C 0.8901(14) 1.148(3) 0.9876(9) 0.076(3) Uani 1 1 d D U . . .
C10 C 0.9234(13) 1.209(3) 1.0202(10) 0.077(4) Uani 1 1 d D U . . .
H10 H 0.947829 1.272012 1.011493 0.092 Uiso 1 1 calc R . . . .
C11 C 0.9193(14) 1.171(3) 1.0665(10) 0.079(3) Uani 1 1 d D U . . .
C12 C 0.8860(15) 1.075(3) 1.0807(10) 0.084(4) Uani 1 1 d D U . . .
H12 H 0.887116 1.050751 1.111944 0.101 Uiso 1 1 calc R . . . .
C13 C 0.8502(15) 1.011(3) 1.0500(9) 0.087(3) Uani 1 1 d D U . . .
C14 C 0.8533(14) 1.055(3) 1.0033(10) 0.081(3) Uani 1 1 d D U . . .
H14 H 0.828982 1.019982 0.981361 0.097 Uiso 1 1 calc R . . . .
C15 C 0.8942(18) 1.186(4) 0.9359(10) 0.073(3) Uani 1 1 d D U . . .
C16 C 0.9410(16) 1.257(4) 1.1029(13) 0.076(4) Uani 1 1 d D U . . .
C17 C 0.7899(12) 1.086(3) 0.7342(11) 0.056(3) Uani 1 1 d D U . . .
C18 C 0.7432(14) 1.040(3) 0.7580(12) 0.053(3) Uani 1 1 d . U . . .
H18 H 0.742407 1.044466 0.790488 0.063 Uiso 1 1 calc R . . . .
C19 C 0.6957(11) 0.983(3) 0.7338(11) 0.052(3) Uani 1 1 d D U . . .
C20 C 0.7014(15) 0.965(3) 0.6851(12) 0.060(3) Uani 1 1 d . U . . .
H20 H 0.677531 0.913604 0.668128 0.072 Uiso 1 1 calc R . . . .
C21 C 0.7450(14) 1.030(3) 0.6648(12) 0.067(3) Uani 1 1 d . U . . .
C22 C 0.7929(15) 1.077(3) 0.6852(11) 0.061(3) Uani 1 1 d . U . . .
H22 H 0.824626 1.100726 0.668081 0.074 Uiso 1 1 calc R . . . .
C23 C 0.8409(13) 1.128(3) 0.7629(11) 0.051(3) Uani 1 1 d D U . . .
C24 C 0.6407(11) 0.962(3) 0.7589(10) 0.044(3) Uani 1 1 d D U . . .
C25 C 0.6056(9) 0.921(2) 0.9813(7) 0.047(3) Uani 1 1 d D U . . .
C26 C 0.5803(8) 0.984(2) 1.0195(7) 0.042(3) Uani 1 1 d D U . . .
H26 H 0.554704 1.048054 1.014584 0.051 Uiso 1 1 calc R . . . .
C27 C 0.5950(9) 0.946(2) 1.0647(7) 0.046(3) Uani 1 1 d D U . . .
C28 C 0.6308(11) 0.848(3) 1.0740(9) 0.061(3) Uani 1 1 d D U . . .
H28 H 0.636625 0.822487 1.104659 0.073 Uiso 1 1 calc R . . . .
C29 C 0.6584(13) 0.787(3) 1.0369(9) 0.074(3) Uani 1 1 d D U . . .
C30 C 0.6412(12) 0.820(3) 0.9913(9) 0.060(3) Uani 1 1 d D U . . .
H30 H 0.654180 0.773020 0.966394 0.072 Uiso 1 1 calc R . . . .
C31 C 0.5854(12) 0.963(3) 0.9335(8) 0.040(3) Uani 1 1 d D U . . .
C32 C 0.5807(13) 1.034(2) 1.1044(8) 0.039(3) Uani 1 1 d D U . . .
C33 C 0.4521(9) 0.6708(18) 0.7894(7) 0.024(2) Uani 1 1 d D U . . .
C34 C 0.4706(9) 0.555(2) 0.8062(6) 0.024(2) Uani 1 1 d . U . . .
H34 H 0.504863 0.548782 0.822200 0.029 Uiso 1 1 calc R . . . .
C35 C 0.4378(9) 0.4510(17) 0.7987(7) 0.026(2) Uani 1 1 d D U . . .
C36 C 0.3878(11) 0.459(3) 0.7736(8) 0.043(3) Uani 1 1 d . U . . .
H36 H 0.368163 0.387127 0.765891 0.052 Uiso 1 1 calc R . . . .
C37 C 0.3651(10) 0.580(3) 0.7587(9) 0.054(3) Uani 1 1 d D U . . .
C38 C 0.4026(10) 0.683(3) 0.7685(8) 0.039(3) Uani 1 1 d . U . . .
H38 H 0.391074 0.761958 0.759494 0.047 Uiso 1 1 calc R . . . .
C39 C 0.4900(9) 0.7823(18) 0.7969(7) 0.020(2) Uani 1 1 d D U . . .
C40 C 0.4583(10) 0.3258(18) 0.8125(8) 0.021(2) Uani 1 1 d D U . . .
C41 C 0.5429(10) 0.5256(18) 0.7022(8) 0.041(3) Uani 1 1 d D U . . .
C42 C 0.5142(9) 0.419(2) 0.6921(7) 0.036(3) Uani 1 1 d D U . . .
H42 H 0.482259 0.424204 0.673040 0.043 Uiso 1 1 calc R . . . .
C43 C 0.5305(9) 0.3044(19) 0.7088(8) 0.037(3) Uani 1 1 d D U . . .
C44 C 0.5797(11) 0.299(2) 0.7380(10) 0.051(3) Uani 1 1 d D U . . .
H44 H 0.591169 0.224120 0.750919 0.061 Uiso 1 1 calc R . . . .
C45 C 0.6099(11) 0.405(2) 0.7470(11) 0.063(3) Uani 1 1 d D U . . .
C46 C 0.5887(10) 0.521(2) 0.7323(9) 0.054(3) Uani 1 1 d D U . . .
H46 H 0.605629 0.593138 0.742799 0.065 Uiso 1 1 calc R . . . .
C47 C 0.5201(12) 0.645(2) 0.6838(10) 0.039(3) Uani 1 1 d D U . . .
C48 C 0.4927(10) 0.192(2) 0.7030(8) 0.029(2) Uani 1 1 d D U . . .
C49 C 0.3897(11) 0.049(3) 0.5126(8) 0.062(3) Uani 1 1 d D U . . .
C50 C 0.4182(10) -0.017(2) 0.4788(8) 0.056(3) Uani 1 1 d D U . . .
H50 H 0.438316 -0.087968 0.486972 0.067 Uiso 1 1 calc R . . . .
C51 C 0.4168(10) 0.022(2) 0.4331(8) 0.056(3) Uani 1 1 d D U . . .
C52 C 0.3827(14) 0.124(3) 0.4212(9) 0.070(3) Uani 1 1 d D U . . .
H52 H 0.376175 0.143504 0.389927 0.084 Uiso 1 1 calc R . . . .
C53 C 0.3586(15) 0.195(3) 0.4566(9) 0.086(3) Uani 1 1 d D U . . .
C54 C 0.3615(13) 0.164(3) 0.5031(9) 0.073(3) Uani 1 1 d D U . . .
H54 H 0.346490 0.213962 0.526634 0.088 Uiso 1 1 calc R . . . .
C55 C 0.3943(15) 0.000(3) 0.5629(9) 0.057(3) Uani 1 1 d D U . . .
C56 C 0.4524(11) -0.041(3) 0.3966(9) 0.049(3) Uani 1 1 d D U . . .
C57 C 0.2907(11) 0.146(2) 0.7636(10) 0.050(3) Uani 1 1 d D U . . .
C58 C 0.2455(15) 0.163(3) 0.7422(12) 0.053(3) Uani 1 1 d . U . . .
H58 H 0.243920 0.154187 0.709860 0.063 Uiso 1 1 calc R . . . .
C59 C 0.1988(12) 0.195(3) 0.7664(12) 0.058(3) Uani 1 1 d D U . . .
C60 C 0.1996(16) 0.211(3) 0.8133(12) 0.063(3) Uani 1 1 d . U . . .
H60 H 0.165721 0.227031 0.828751 0.075 Uiso 1 1 calc R . . . .
C61 C 0.2553(14) 0.202(3) 0.8420(12) 0.066(3) Uani 1 1 d . U . . .
C62 C 0.2939(14) 0.157(3) 0.8099(11) 0.058(3) Uani 1 1 d . U . . .
H62 H 0.327893 0.130153 0.822890 0.070 Uiso 1 1 calc R . . . .
C63 C 0.3392(12) 0.083(3) 0.7377(10) 0.042(3) Uani 1 1 d D U . . .
C64 C 0.1493(12) 0.254(3) 0.7439(12) 0.060(3) Uani 1 1 d D U . . .
C65 C -0.0520(12) 0.528(2) 0.7066(11) 0.072(3) Uani 1 1 d D U . . .
C66 C -0.0305(13) 0.639(3) 0.6942(10) 0.069(4) Uani 1 1 d D U . . .
H66 H 0.006482 0.643733 0.682975 0.083 Uiso 1 1 calc R . . . .
C67 C -0.0627(13) 0.749(2) 0.6977(12) 0.070(3) Uani 1 1 d D U . . .
C68 C -0.1174(12) 0.735(3) 0.7142(11) 0.079(4) Uani 1 1 d D U . . .
H68 H -0.139503 0.804565 0.720030 0.095 Uiso 1 1 calc R . . . .
C69 C -0.1396(11) 0.618(3) 0.7223(12) 0.089(3) Uani 1 1 d D U . . .
C70 C -0.1056(12) 0.517(3) 0.7241(12) 0.078(4) Uani 1 1 d D U . . .
H70 H -0.118406 0.442931 0.736744 0.094 Uiso 1 1 calc R . . . .
C71 C -0.0108(16) 0.423(3) 0.7002(14) 0.071(4) Uani 1 1 d D U . . .
C72 C -0.0404(18) 0.875(3) 0.6860(14) 0.067(4) Uani 1 1 d D U . . .
C73 C 0.1042(10) 0.274(3) 0.5176(8) 0.072(3) Uani 1 1 d D U . . .
C74 C 0.0910(9) 0.203(3) 0.4795(9) 0.069(4) Uani 1 1 d D U . . .
H74 H 0.070080 0.130538 0.483746 0.083 Uiso 1 1 calc R . . . .
C75 C 0.1084(11) 0.235(3) 0.4344(8) 0.070(3) Uani 1 1 d D U . . .
C76 C 0.1391(11) 0.343(3) 0.4286(10) 0.079(4) Uani 1 1 d D U . . .
H76 H 0.151350 0.365555 0.398816 0.095 Uiso 1 1 calc R . . . .
C77 C 0.1522(9) 0.419(2) 0.4670(10) 0.086(4) Uani 1 1 d D U . . .
C78 C 0.1367(11) 0.381(3) 0.5120(10) 0.080(4) Uani 1 1 d D U . . .
H78 H 0.147742 0.427461 0.537981 0.095 Uiso 1 1 calc R . . . .
C79 C 0.0849(15) 0.237(4) 0.5649(11) 0.069(4) Uani 1 1 d D U . . .
C80 C 0.0778(16) 0.178(4) 0.3929(11) 0.063(3) Uani 1 1 d D U . . .
C81 C 0.6445(13) 0.234(3) 0.9149(12) 0.090(5) Uani 1 1 d D U . . .
C82 C 0.7260(17) 0.183(4) 0.9665(11) 0.102(7) Uani 1 1 d D U . . .
C83 C 0.7286(17) 0.105(4) 0.8858(12) 0.103(7) Uani 1 1 d D U . . .
C84 C -0.1470(16) -0.040(4) 0.4155(17) 0.126(7) Uani 1 1 d D U . . .
C85 C -0.240(2) -0.066(5) 0.4566(14) 0.132(9) Uani 1 1 d D U . . .
C86 C -0.239(2) 0.006(5) 0.3742(14) 0.129(9) Uani 1 1 d D U . . .
S4B S 0.792(3) 0.893(7) 1.1428(10) 0.164(16) Uani 0.269 1 d D U P A -3
S4A S 0.819(3) 0.865(7) 1.1437(10) 0.168(16) Uani 0.2724 1 d D U P A -2
S20B S 0.2451(14) 0.589(5) 0.7931(12) 0.079(7) Uani 0.2106 1 d D U P B -2
S8B S 0.666(2) 0.566(3) 0.8215(15) 0.113(18) Uani 0.26(3) 1 d D U P C -2
S14B S 0.2841(13) 0.298(3) 0.3849(9) 0.088(6) Uani 0.317 1 d D U P D -2
S10B S -0.2558(16) 0.546(5) 0.6844(12) 0.117(19) Uani 0.27(4) 1 d D U . E -2
S4C S 0.7638(7) 0.8122(18) 1.0228(6) 0.081(3) Uani 0.4981 1 d D U P A -1
S6 S 0.6617(11) 0.509(2) 1.0389(9) 0.064(7) Uani 0.2851 1 d D U P A -1
S20A S 0.2419(10) 0.480(3) 0.7682(11) 0.071(6) Uani 0.2862 1 d D U P B -1
S8A S 0.7341(17) 0.337(7) 0.7415(18) 0.36(3) Uani 0.74(3) 1 d D U P C -1
S14A S 0.3456(12) 0.394(3) 0.3824(7) 0.072(6) Uani 0.3068 1 d D U P D -1
S10A S -0.212(3) 0.712(9) 0.798(3) 0.16(3) Uani 0.17(4) 1 d D U . E -1

loop_
_atom_site_aniso_label
_atom_site_aniso_U_11
_atom_site_aniso_U_22
_atom_site_aniso_U_33
_atom_site_aniso_U_23
_atom_site_aniso_U_13
_atom_site_aniso_U_12
Zn1 0.065(2) 0.066(2) 0.0493(19) 0.0061(18) 0.0095(18) -0.0025(18)
Zn2 0.059(2) 0.057(2) 0.0413(17) 0.0009(17) 0.0045(17) 0.0048(17)
Zn3 0.0565(19) 0.0605(19) 0.0402(17) -0.0020(16) 0.0018(16) 0.0042(17)
Zn4 0.0588(16) 0.0314(13) 0.0213(12) -0.0040(12) -0.0040(12) 0.0088(13)
Zn5 0.0463(16) 0.0067(10) 0.0168(11) 0.0008(11) -0.0111(12) 0.0007(12)
Zn6 0.0513(17) 0.0142(12) 0.0218(13) -0.0011(11) -0.0097(12) 0.0057(12)
Zn7 0.092(2) 0.0196(14) 0.0235(13) -0.0025(12) -0.0101(15) -0.0006(14)
Zn8 0.0509(16) 0.0084(10) 0.0153(11) -0.0007(12) -0.0048(12) 0.0006(12)
Zn9 0.0439(14) 0.0193(11) 0.0118(10) -0.0017(11) -0.0038(11) 0.0029(11)
Zn10 0.0669(19) 0.0697(19) 0.0435(17) -0.0008(16) -0.0037(15) -0.0095(16)
Zn11 0.094(2) 0.075(2) 0.057(2) -0.003(2) 0.004(2) -0.001(2)
Zn12 0.063(2) 0.062(2) 0.0353(16) -0.0030(17) -0.0028(16) 0.0013(17)
S17 0.117(7) 0.112(7) 0.125(7) 0.005(6) 0.026(6) 0.001(6)
S3 0.100(3) 0.090(3) 0.097(3) -0.002(3) 0.000(3) 0.001(3)
S11 0.123(7) 0.137(8) 0.070(5) -0.003(6) 0.001(5) 0.000(6)
S5 0.100(4) 0.094(4) 0.097(4) 0.002(3) 0.001(3) 0.007(3)
S19 0.079(3) 0.079(3) 0.090(3) 0.004(3) -0.015(3) 0.005(3)
S7 0.084(3) 0.076(4) 0.085(3) 0.008(3) -0.011(3) -0.002(3)
S13 0.120(4) 0.112(4) 0.114(4) 0.004(3) 0.000(3) 0.009(3)
S1 0.120(6) 0.115(7) 0.075(5) -0.007(5) -0.003(5) 0.000(6)
S9 0.102(4) 0.106(4) 0.111(4) 0.002(3) 0.008(3) 0.000(3)
S15 0.148(8) 0.117(7) 0.141(7) 0.003(7) 0.016(6) -0.041(7)
O1 0.064(5) 0.062(5) 0.062(5) 0.000(3) -0.004(3) -0.003(3)
O2 0.064(5) 0.061(5) 0.057(5) 0.000(3) 0.001(3) -0.005(3)
O3 0.069(5) 0.068(5) 0.065(5) -0.002(3) 0.002(3) -0.001(3)
O4 0.077(5) 0.074(5) 0.070(5) 0.000(3) 0.000(3) -0.001(3)
O5 0.073(5) 0.070(5) 0.071(5) 0.000(3) 0.002(3) 0.001(3)
O6 0.076(5) 0.071(5) 0.070(5) 0.002(3) 0.000(3) -0.002(3)
O7 0.067(5) 0.066(5) 0.067(5) -0.001(3) -0.001(3) 0.000(3)
O8 0.068(5) 0.066(5) 0.066(5) 0.001(3) 0.000(3) 0.000(3)
O9 0.056(3) 0.058(4) 0.052(3) 0.000(3) -0.001(3) 0.002(3)
O10 0.063(5) 0.065(5) 0.063(5) 0.001(3) 0.002(3) -0.001(3)
O11 0.046(3) 0.040(3) 0.034(3) -0.001(3) -0.003(3) 0.004(3)
O12 0.042(4) 0.041(4) 0.038(4) 0.001(3) -0.004(3) 0.000(3)
O13 0.056(3) 0.049(3) 0.041(3) 0.000(3) -0.001(3) 0.001(3)
O14 0.064(4) 0.060(4) 0.055(4) 0.001(3) 0.000(3) 0.001(3)
O15 0.049(4) 0.043(4) 0.037(4) 0.001(3) 0.002(3) 0.003(3)
O16 0.059(4) 0.054(4) 0.053(4) 0.003(3) 0.001(3) 0.003(3)
O17 0.042(3) 0.029(3) 0.030(3) 0.003(3) -0.005(3) 0.002(3)
O18 0.032(4) 0.023(4) 0.019(3) 0.003(3) 0.000(3) 0.001(3)
O19 0.046(4) 0.037(4) 0.043(4) 0.001(3) -0.002(3) 0.000(3)
O20 0.041(4) 0.034(4) 0.037(4) 0.000(3) 0.001(3) 0.002(3)
O21 0.028(4) 0.020(3) 0.021(3) 0.002(3) 0.003(3) 0.000(3)
O22 0.027(3) 0.017(3) 0.027(4) 0.001(3) -0.003(3) 0.000(3)
O23 0.030(3) 0.019(3) 0.014(3) -0.002(2) -0.001(2) 0.001(3)
O24 0.026(3) 0.015(3) 0.014(3) 0.007(3) -0.002(3) 0.005(3)
O25 0.039(3) 0.034(3) 0.028(3) 0.000(3) -0.005(3) 0.001(3)
O26 0.053(4) 0.049(4) 0.045(4) 0.000(3) -0.001(3) 0.001(3)
O27 0.043(4) 0.037(4) 0.036(4) -0.001(3) 0.003(3) 0.002(3)
O28 0.045(4) 0.038(4) 0.034(4) -0.002(3) -0.001(3) 0.004(3)
O29 0.041(4) 0.041(4) 0.041(4) 0.002(3) -0.002(3) -0.002(3)
O30 0.042(3) 0.039(3) 0.034(3) 0.000(3) 0.003(3) 0.002(3)
O31 0.058(3) 0.059(4) 0.049(3) 0.001(3) 0.000(3) -0.004(3)
O32 0.049(4) 0.049(4) 0.044(4) -0.001(3) 0.000(3) -0.001(3)
O33 0.066(4) 0.064(4) 0.058(3) 0.002(3) 0.002(3) -0.003(3)
O34 0.066(5) 0.061(5) 0.061(5) 0.001(3) -0.001(3) 0.000(3)
O35 0.065(4) 0.063(3) 0.057(3) 0.000(3) 0.000(3) 0.000(3)
O36 0.079(4) 0.073(4) 0.070(4) 0.000(3) 0.003(3) 0.001(3)
O37 0.072(4) 0.070(4) 0.062(4) 0.001(3) 0.000(3) -0.002(3)
O38 0.076(5) 0.075(5) 0.072(5) 0.000(3) 0.003(3) -0.002(3)
O39 0.077(5) 0.075(5) 0.069(5) 0.001(3) 0.000(3) -0.004(3)
O40 0.079(5) 0.077(5) 0.075(5) 0.001(3) -0.003(3) -0.003(3)
O41 0.122(8) 0.124(8) 0.123(8) 0.001(3) 0.002(3) 0.000(3)
O42 0.118(14) 0.093(13) 0.095(13) 0.016(10) 0.013(10) -0.016(10)
O43 0.064(7) 0.065(7) 0.062(6) 0.002(3) 0.003(3) 0.001(3)
O44 0.036(3) 0.025(3) 0.023(3) -0.001(3) -0.003(3) 0.002(3)
O45 0.095(11) 0.069(11) 0.057(9) -0.017(8) -0.017(8) -0.005(9)
O46 0.080(6) 0.085(6) 0.083(6) -0.002(3) -0.001(3) -0.001(3)
O47 0.060(9) 0.070(10) 0.088(10) -0.015(9) -0.010(8) -0.012(8)
O48 0.093(11) 0.073(11) 0.066(9) -0.028(8) 0.002(8) 0.001(9)
O49 0.025(3) 0.014(3) 0.012(3) -0.004(3) 0.001(3) 0.000(3)
O50 0.149(17) 0.144(17) 0.136(15) -0.018(11) 0.005(11) 0.000(11)
O51 0.058(4) 0.058(4) 0.050(4) 0.001(3) -0.002(3) -0.001(3)
N1 0.095(6) 0.096(6) 0.096(6) -0.001(3) -0.001(3) 0.000(3)
N2 0.127(8) 0.127(8) 0.127(8) 0.002(3) 0.003(3) 0.000(3)
C1 0.071(4) 0.069(4) 0.070(4) 0.001(3) -0.001(3) 0.000(3)
C2 0.067(4) 0.066(4) 0.065(4) 0.003(3) -0.001(3) 0.000(3)
C3 0.067(4) 0.066(4) 0.066(4) 0.000(3) -0.003(3) -0.001(3)
C4 0.075(4) 0.074(4) 0.073(4) 0.001(3) -0.001(3) -0.001(3)
C5 0.080(4) 0.080(4) 0.081(4) 0.001(3) 0.002(3) 0.000(3)
C6 0.077(4) 0.076(4) 0.076(4) 0.001(3) 0.001(3) 0.000(3)
C7 0.069(3) 0.068(3) 0.066(3) 0.001(3) 0.000(3) 0.000(3)
C8 0.065(4) 0.063(4) 0.061(4) 0.000(3) 0.001(3) -0.001(3)
C9 0.077(4) 0.077(4) 0.074(4) 0.000(3) 0.000(3) -0.001(3)
C10 0.078(4) 0.077(4) 0.076(4) 0.000(3) 0.001(3) -0.001(3)
C11 0.079(4) 0.079(4) 0.078(4) 0.000(3) 0.000(3) -0.001(3)
C12 0.086(4) 0.084(4) 0.082(4) -0.001(3) 0.001(3) -0.001(3)
C13 0.089(4) 0.087(4) 0.087(4) -0.001(3) 0.000(3) -0.001(3)
C14 0.082(4) 0.082(4) 0.080(4) 0.000(3) -0.001(3) -0.001(3)
C15 0.074(4) 0.073(4) 0.071(4) 0.000(3) 0.000(3) -0.001(3)
C16 0.078(4) 0.077(4) 0.074(4) 0.001(3) 0.000(3) -0.002(3)
C17 0.057(4) 0.057(4) 0.054(4) 0.000(3) -0.001(3) -0.001(3)
C18 0.053(4) 0.054(4) 0.051(4) -0.001(3) -0.001(3) 0.000(3)
C19 0.052(4) 0.054(4) 0.050(4) -0.002(3) -0.001(3) 0.000(3)
C20 0.061(4) 0.062(4) 0.058(4) -0.002(3) -0.001(3) 0.001(3)
C21 0.068(4) 0.070(4) 0.063(4) -0.002(3) 0.000(3) 0.000(3)
C22 0.062(4) 0.063(4) 0.059(4) 0.000(3) 0.000(3) 0.000(3)
C23 0.053(4) 0.053(4) 0.048(3) -0.001(3) 0.001(3) -0.001(3)
C24 0.045(3) 0.044(3) 0.043(3) 0.000(3) 0.000(3) 0.000(3)
C25 0.048(3) 0.048(3) 0.044(3) -0.001(3) -0.002(3) 0.002(3)
C26 0.044(4) 0.043(4) 0.040(4) 0.000(3) -0.001(3) 0.001(3)
C27 0.048(4) 0.046(4) 0.044(3) -0.001(3) -0.001(3) 0.001(3)
C28 0.062(4) 0.061(4) 0.060(4) -0.001(3) 0.000(3) 0.001(3)
C29 0.075(4) 0.074(4) 0.073(4) 0.000(3) 0.000(3) 0.002(3)
C30 0.061(4) 0.060(4) 0.059(4) -0.001(3) -0.001(3) 0.003(3)
C31 0.042(3) 0.041(3) 0.036(3) -0.001(3) -0.003(3) 0.000(3)
C32 0.042(4) 0.040(3) 0.036(3) -0.002(3) -0.002(3) 0.003(3)
C33 0.026(3) 0.022(3) 0.025(3) 0.001(3) 0.000(2) 0.001(3)
C34 0.026(3) 0.022(3) 0.024(3) -0.001(3) -0.001(3) 0.002(3)
C35 0.028(3) 0.023(3) 0.027(3) 0.002(3) 0.002(3) 0.000(2)
C36 0.044(4) 0.040(4) 0.046(4) 0.004(3) -0.002(3) -0.002(3)
C37 0.053(3) 0.052(3) 0.056(3) 0.003(3) -0.004(3) 0.001(3)
C38 0.039(4) 0.036(4) 0.041(4) 0.004(3) -0.001(3) 0.001(3)
C39 0.025(3) 0.018(3) 0.017(3) 0.001(2) 0.001(2) 0.002(2)
C40 0.024(3) 0.018(3) 0.023(3) 0.003(2) 0.002(2) 0.002(2)
C41 0.044(3) 0.039(3) 0.041(3) 0.001(3) 0.001(3) -0.001(3)
C42 0.039(4) 0.034(4) 0.035(4) 0.003(3) 0.000(3) 0.000(3)
C43 0.039(3) 0.034(3) 0.036(3) 0.001(3) 0.001(3) 0.000(3)
C44 0.053(4) 0.049(4) 0.052(4) 0.003(3) 0.000(3) 0.001(3)
C45 0.064(3) 0.062(4) 0.064(4) 0.004(3) -0.002(3) -0.001(3)
C46 0.055(4) 0.052(4) 0.055(4) 0.001(3) 0.001(3) -0.001(3)
C47 0.041(3) 0.036(3) 0.039(3) 0.000(3) 0.000(3) 0.000(3)
C48 0.034(3) 0.026(3) 0.026(3) 0.002(3) -0.001(3) 0.002(3)
C49 0.064(4) 0.064(4) 0.059(4) 0.000(3) 0.000(3) 0.000(3)
C50 0.057(4) 0.056(4) 0.054(4) 0.001(3) -0.001(3) 0.000(3)
C51 0.057(4) 0.056(4) 0.054(4) 0.000(3) -0.001(3) 0.001(3)
C52 0.071(4) 0.070(4) 0.069(4) 0.001(3) 0.000(3) 0.002(3)
C53 0.087(4) 0.085(4) 0.085(4) 0.001(3) 0.000(3) 0.003(3)
C54 0.074(4) 0.074(4) 0.071(4) 0.000(3) 0.001(3) 0.001(3)
C55 0.060(4) 0.058(4) 0.054(3) 0.000(3) 0.000(3) 0.001(3)
C56 0.052(4) 0.049(4) 0.047(4) 0.001(3) 0.000(3) 0.001(3)
C57 0.051(4) 0.051(4) 0.048(3) -0.001(3) -0.001(3) 0.000(3)
C58 0.053(4) 0.054(4) 0.051(4) 0.000(3) -0.001(3) 0.000(3)
C59 0.058(4) 0.059(4) 0.056(4) 0.000(3) 0.000(3) 0.000(3)
C60 0.062(4) 0.064(4) 0.061(4) -0.001(3) 0.001(3) 0.001(3)
C61 0.066(4) 0.068(4) 0.064(4) -0.001(3) 0.000(3) 0.001(3)
C62 0.059(4) 0.060(4) 0.056(4) -0.001(3) 0.001(3) 0.000(3)
C63 0.044(3) 0.042(3) 0.039(3) -0.001(3) -0.002(3) 0.000(3)
C64 0.059(4) 0.060(4) 0.059(4) -0.001(3) 0.000(3) 0.001(3)
C65 0.073(4) 0.071(4) 0.071(4) 0.000(3) 0.001(3) 0.000(3)
C66 0.070(4) 0.068(4) 0.069(4) 0.000(3) -0.001(3) -0.001(3)
C67 0.071(4) 0.069(4) 0.071(4) 0.001(3) 0.000(3) -0.001(3)
C68 0.079(4) 0.079(4) 0.080(4) 0.002(3) 0.002(3) -0.001(3)
C69 0.088(4) 0.088(4) 0.090(4) 0.001(3) 0.003(3) -0.001(3)
C70 0.078(4) 0.078(4) 0.079(4) 0.000(3) 0.001(3) -0.001(3)
C71 0.073(4) 0.070(4) 0.071(4) 0.000(3) 0.000(3) 0.000(3)
C72 0.068(4) 0.067(4) 0.067(4) 0.001(3) -0.002(3) 0.000(3)
C73 0.073(4) 0.072(4) 0.070(4) -0.001(3) 0.000(3) -0.003(3)
C74 0.070(4) 0.070(4) 0.068(4) 0.000(3) 0.000(3) -0.002(3)
C75 0.071(4) 0.071(4) 0.067(4) -0.001(3) 0.001(3) -0.003(3)
C76 0.081(5) 0.079(4) 0.078(4) -0.001(3) 0.001(3) -0.003(3)
C77 0.088(4) 0.085(4) 0.085(4) 0.000(3) 0.002(3) -0.004(3)
C78 0.081(4) 0.079(4) 0.078(4) 0.000(3) 0.001(3) -0.003(3)
C79 0.071(4) 0.070(4) 0.067(4) 0.000(3) 0.002(3) -0.001(3)
C80 0.066(4) 0.063(4) 0.060(4) 0.000(3) 0.000(3) -0.003(3)
C81 0.088(6) 0.090(6) 0.090(6) -0.001(3) -0.002(3) 0.000(3)
C82 0.101(10) 0.101(10) 0.104(10) 0.006(8) -0.003(8) 0.002(8)
C83 0.101(10) 0.103(10) 0.106(10) -0.003(8) 0.004(8) 0.002(8)
C84 0.125(8) 0.126(8) 0.126(8) 0.001(3) 0.002(3) 0.000(3)
C85 0.132(11) 0.132(12) 0.132(11) 0.002(8) 0.014(8) -0.007(9)
C86 0.131(11) 0.126(12) 0.129(11) 0.003(8) 0.003(8) 0.005(8)
S4B 0.162(19) 0.160(18) 0.170(17) -0.003(10) 0.004(10) 0.000(10)
S4A 0.167(19) 0.162(18) 0.173(17) -0.004(10) 0.000(10) -0.004(10)
S20B 0.069(10) 0.084(11) 0.084(11) 0.008(9) 0.005(8) 0.006(9)
S8B 0.12(2) 0.12(2) 0.10(2) -0.004(11) -0.014(11) -0.005(11)
S14B 0.094(9) 0.078(10) 0.094(9) 0.003(8) -0.019(8) -0.006(8)
S10B 0.11(2) 0.11(2) 0.13(2) 0.001(11) 0.014(11) -0.007(11)
S4C 0.082(4) 0.080(4) 0.081(4) -0.001(3) -0.002(3) 0.004(3)
S6 0.074(11) 0.060(10) 0.060(10) -0.007(9) 0.006(9) 0.010(9)
S20A 0.057(9) 0.072(10) 0.083(10) 0.011(8) -0.003(8) 0.001(8)
S8A 0.36(3) 0.36(3) 0.36(3) -0.017(12) 0.017(12) 0.001(12)
S14A 0.080(9) 0.060(9) 0.075(9) 0.012(8) -0.007(8) -0.002(8)
S10A 0.16(4) 0.16(3) 0.16(3) -0.005(12) -0.002(12) -0.002(12)

loop_
_atom_type_symbol
_atom_type_description
_atom_type_scat_dispersion_real
_atom_type_scat_dispersion_imag
_atom_type_scat_source
C C 0.0033 0.0016 'International Tables Vol C Tables 4.2.6.8 and 6.1.1.4'
H H 0.0000 0.0000 'International Tables Vol C Tables 4.2.6.8 and 6.1.1.4'
N N 0.0061 0.0033 'International Tables Vol C Tables 4.2.6.8 and 6.1.1.4'
O O 0.0106 0.0060 'International Tables Vol C Tables 4.2.6.8 and 6.1.1.4'
S S 0.1246 0.1234 'International Tables Vol C Tables 4.2.6.8 and 6.1.1.4'
Zn Zn 0.2839 1.4301 'International Tables Vol C Tables 4.2.6.8 and 6.1.1.4'

loop_
_geom_angle_atom_site_label_1
_geom_angle_atom_site_label_2
_geom_angle_atom_site_label_3
_geom_angle
_geom_angle_site_symmetry_1
_geom_angle_site_symmetry_3
O1 Zn1 O4 88.2(10) . 2_556
O1 Zn1 O41 164.2(13) . .
O1 Zn1 O42 91.1(12) . .
O4 Zn1 O41 77.3(12) 2_556 .
O4 Zn1 O42 89.2(12) 2_556 .
O7 Zn1 O1 92.7(11) 2_546 .
O7 Zn1 O4 171.9(10) 2_546 2_556
O7 Zn1 O41 100.8(14) 2_546 .
O7 Zn1 O42 82.7(12) 2_546 .
O7 Zn1 O43 86.9(10) 2_546 2_556
O42 Zn1 O41 82.6(15) . .
O43 Zn1 O1 96.7(10) 2_556 .
O43 Zn1 O4 100.9(10) 2_556 2_556
O43 Zn1 O41 92.2(13) 2_556 .
O43 Zn1 O42 167.3(12) 2_556 .
O2 Zn2 O6 91.6(10) . 2_556
O2 Zn2 O34 170.7(10) . 2_646
O6 Zn2 O34 80.2(10) 2_556 2_646
O8 Zn2 O2 107.1(10) 2_546 .
O8 Zn2 O6 159.2(11) 2_546 2_556
O8 Zn2 O34 81.7(10) 2_546 2_646
O8 Zn2 O43 94.4(11) 2_546 2_556
O32 Zn2 O2 93.2(9) 2_646 .
O32 Zn2 O6 84.0(10) 2_646 2_556
O32 Zn2 O8 85.8(10) 2_646 2_546
O32 Zn2 O34 90.3(9) 2_646 2_646
O32 Zn2 O43 169.5(9) 2_646 2_556
O43 Zn2 O2 96.8(10) 2_556 .
O43 Zn2 O6 92.4(11) 2_556 2_556
O43 Zn2 O34 79.3(9) 2_556 2_646
O3 Zn3 O43 114.4(10) . .
O5 Zn3 O3 97.1(11) . .
O5 Zn3 O43 106.7(10) . .
O9 Zn3 O3 106.0(9) . .
O9 Zn3 O5 128.1(10) . .
O9 Zn3 O43 104.7(10) . .
O13 Zn4 O11 105.6(8) . .
O13 Zn4 O17 97.8(8) . .
O13 Zn4 O44 117.1(8) . .
O17 Zn4 O11 101.7(8) . .
O44 Zn4 O11 118.4(8) . .
O44 Zn4 O17 113.4(8) . .
O12 Zn5 O18 87.0(7) . .
O12 Zn5 O24 80.8(7) . 1_545
O21 Zn5 O12 90.8(7) . .
O21 Zn5 O18 86.5(6) . .
O21 Zn5 O24 158.2(6) . 1_545
O21 Zn5 O49 97.1(6) . 1_545
O24 Zn5 O18 73.0(5) 1_545 .
O28 Zn5 O12 97.0(8) 2_647 .
O28 Zn5 O18 162.9(7) 2_647 .
O28 Zn5 O21 110.0(8) 2_647 .
O28 Zn5 O24 91.1(7) 2_647 1_545
O28 Zn5 O49 92.3(7) 2_647 1_545
O49 Zn5 O12 164.9(7) 1_545 .
O49 Zn5 O18 80.7(6) 1_545 .
O49 Zn5 O24 87.2(6) 1_545 1_545
O22 Zn6 O26 172.3(7) . 1_545
O22 Zn6 O27 94.7(7) . 2_647
O22 Zn6 O45 89.3(9) . .
O22 Zn6 O46 95.7(9) . .
O22 Zn6 O49 90.3(6) . 1_545
O27 Zn6 O26 77.7(7) 2_647 1_545
O27 Zn6 O46 169.2(9) 2_647 .
O45 Zn6 O26 91.5(9) . 1_545
O45 Zn6 O27 88.7(10) . 2_647
O45 Zn6 O46 88.4(11) . .
O46 Zn6 O26 91.9(9) . 1_545
O49 Zn6 O26 89.4(6) 1_545 1_545
O49 Zn6 O27 95.1(7) 1_545 2_647
O49 Zn6 O45 176.2(9) 1_545 .
O49 Zn6 O46 87.9(9) 1_545 .
O14 Zn7 O16 79.0(9) 1_565 2_666
O14 Zn7 O19 169.9(8) 1_565 .
O14 Zn7 O44 97.4(8) 1_565 1_565
O14 Zn7 O47 88.5(9) 1_565 .
O14 Zn7 O48 86.1(10) 1_565 .
O16 Zn7 O19 104.3(8) 2_666 .
O16 Zn7 O44 94.8(8) 2_666 1_565
O16 Zn7 O47 167.6(8) 2_666 .
O16 Zn7 O48 90.1(10) 2_666 .
O19 Zn7 O47 87.9(8) . .
O19 Zn7 O48 84.4(9) . .
O44 Zn7 O19 91.8(7) 1_565 .
O44 Zn7 O47 86.9(8) 1_565 .
O44 Zn7 O48 174.5(9) 1_565 .
O48 Zn7 O47 88.9(9) . .
O15 Zn8 O24 166.6(7) 2_666 .
O15 Zn8 O29 93.0(8) 2_666 .
O15 Zn8 O44 92.5(7) 2_666 1_565
O18 Zn8 O15 89.0(7) 1_565 2_666
O18 Zn8 O24 78.5(6) 1_565 .
O18 Zn8 O29 83.2(7) 1_565 .
O18 Zn8 O44 90.8(7) 1_565 1_565
O20 Zn8 O15 103.7(8) . 2_666
O20 Zn8 O18 162.8(7) . 1_565
O20 Zn8 O24 89.6(6) . .
O20 Zn8 O29 84.6(8) . .
O20 Zn8 O44 100.1(7) . 1_565
O29 Zn8 O24 90.4(6) . .
O29 Zn8 O44 171.9(7) . 1_565
O44 Zn8 O24 83.0(6) 1_565 .
O23 Zn9 O30 114.1(7) . .
O25 Zn9 O23 105.3(7) . .
O25 Zn9 O30 98.3(7) . .
O25 Zn9 O49 114.6(7) . .
O49 Zn9 O23 109.5(6) . .
O49 Zn9 O30 114.4(7) . .
O31 Zn10 O33 107.6(10) . .
O31 Zn10 O37 99.1(10) . .
O31 Zn10 O51 113.4(10) . .
O37 Zn10 O33 108.3(11) . .
O37 Zn10 O51 117.3(11) . .
O51 Zn10 O33 110.3(11) . .
O36 Zn11 O38 162.2(11) . 1_545
O36 Zn11 O40 90.5(11) . 2_747
O36 Zn11 O50 89.6(16) . .
O36 Zn11 O51 97.9(10) . 1_545
O40 Zn11 O38 103.2(9) 2_747 1_545
O50 Zn11 O38 78.8(15) . 1_545
O50 Zn11 O40 92.0(14) . 2_747
O50 Zn11 O51 168.1(14) . 1_545
O51 Zn11 O38 91.6(10) 1_545 1_545
O51 Zn11 O40 97.1(10) 1_545 2_747
O10 Zn12 O6 98.5(9) 1_655 1_655
O10 Zn12 O34 83.5(10) 1_655 1_545
O10 Zn12 O51 176.4(11) 1_655 1_545
O34 Zn12 O6 78.5(10) 1_545 1_655
O35 Zn12 O6 85.7(10) . 1_655
O35 Zn12 O10 88.9(11) . 1_655
O35 Zn12 O34 161.3(10) . 1_545
O35 Zn12 O51 94.5(10) . 1_545
O39 Zn12 O6 168.6(12) 2_747 1_655
O39 Zn12 O10 85.3(11) 2_747 1_655
O39 Zn12 O34 91.3(11) 2_747 1_545
O39 Zn12 O35 105.2(11) 2_747 .
O39 Zn12 O51 92.9(11) 2_747 1_545
O51 Zn12 O6 82.8(9) 1_545 1_655
O51 Zn12 O34 93.5(10) 1_545 1_545
C13 S3 S4B 117(2) . .
C13 S3 S4A 113(2) . .
C13 S3 S4C 108.9(11) . .
C29 S5 S4C 82.6(13) . .
C29 S5 S6 107.9(14) . .
S6 S5 S4C 153.0(11) . .
C37 S19 S20B 106.1(14) . .
C37 S19 S20A 112.6(13) . .
C45 S7 S8B 104.5(15) . .
C45 S7 S8A 104.8(17) . .
C53 S13 S14B 92.4(13) . .
C53 S13 S14A 101.8(12) . .
C69 S9 S10B 105.2(16) . .
C69 S9 S10A 97(2) . .
C80 O1 Zn1 125(2) . .
C80 O2 Zn2 119(2) . .
C79 O3 Zn3 118(2) . .
C79 O4 Zn1 140(2) . 2_556
C71 O5 Zn3 122(3) . .
Zn2 O6 Zn12 102.7(12) 2_556 1_455
C71 O6 Zn2 124(2) . 2_556
C71 O6 Zn12 121(2) . 1_455
C72 O7 Zn1 135(2) . 2_566
C72 O8 Zn2 130(2) . 2_566
C64 O9 Zn3 116.2(18) . .
C64 O10 Zn12 166(2) . 1_455
C63 O11 Zn4 116.2(16) . .
C63 O12 Zn5 133.1(19) . .
C55 O13 Zn4 119.7(17) . .
C55 O14 Zn7 143.7(19) . 1_545
C56 O15 Zn8 123.8(18) . 2_646
C56 O16 Zn7 136.4(18) . 2_646
C48 O17 Zn4 118.9(16) . .
Zn8 O18 Zn5 103.5(7) 1_545 .
C48 O18 Zn5 118.6(15) . .
C48 O18 Zn8 128.1(14) . 1_545
C47 O19 Zn7 134.2(19) . .
C47 O20 Zn8 126.2(14) . .
C40 O21 Zn5 132.5(14) . .
C40 O22 Zn6 126.4(14) . .
C39 O23 Zn9 120.9(14) . .
Zn5 O24 Zn8 104.9(6) 1_565 .
C39 O24 Zn5 121.8(12) . 1_565
C39 O24 Zn8 125.7(13) . .
C31 O25 Zn9 122.0(15) . .
C31 O26 Zn6 128.1(18) . 1_565
C32 O27 Zn6 132.7(19) . 2_667
C32 O28 Zn5 122.9(16) . 2_667
C24 O29 Zn8 178(2) . .
C24 O30 Zn9 104.9(14) . .
C23 O31 Zn10 118(2) . .
C23 O32 Zn2 149(2) . 2_666
C8 O33 Zn10 125(2) . .
Zn12 O34 Zn2 98.4(10) 1_565 2_666
C8 O34 Zn2 133(2) . 2_666
C8 O34 Zn12 116(2) . 1_565
C7 O35 Zn12 141(3) . .
C7 O36 Zn11 127(2) . .
C15 O37 Zn10 119(2) . .
C15 O38 Zn11 125(2) . 1_565
C16 O39 Zn12 134(2) . 2_767
C16 O40 Zn11 132(2) . 2_767
C84 O41 Zn1 127(3) . .
Zn1 O43 Zn2 112.0(12) 2_556 2_556
Zn1 O43 Zn3 112.8(12) 2_556 .
Zn2 O43 Zn3 115.9(12) 2_556 .
Zn4 O44 Zn7 114.8(8) . 1_545
Zn4 O44 Zn8 111.4(9) . 1_545
Zn7 O44 Zn8 105.9(8) 1_545 1_545
C81 O46 Zn6 115(2) . .
Zn6 O49 Zn5 107.0(7) 1_565 1_565
Zn9 O49 Zn5 118.6(7) . 1_565
Zn9 O49 Zn6 115.4(7) . 1_565
Zn10 O51 Zn11 114.6(11) . 1_565
Zn10 O51 Zn12 111.8(12) . 1_565
Zn11 O51 Zn12 107.9(11) 1_565 1_565
C81 N1 C82 121(3) . .
C81 N1 C83 127(3) . .
C82 N1 C83 111(2) . .
C84 N2 C85 121(4) . .
C84 N2 C86 124(4) . .
C86 N2 C85 115(3) . .
C2 C1 C7 120(3) . .
C6 C1 C2 119(3) . .
C6 C1 C7 121(4) . .
C1 C2 H2 117.5 . .
C3 C2 C1 125(3) . .
C3 C2 H2 117.5 . .
C2 C3 C8 123(3) . .
C4 C3 C2 111(3) . .
C4 C3 C8 126(4) . .
C3 C4 H4 114.5 . .
C3 C4 C5 131(4) . .
C5 C4 H4 114.5 . .
C4 C5 S17 126(4) . .
C4 C5 C6 115(4) . .
C6 C5 S17 118(3) . .
C1 C6 C5 117(4) . .
C1 C6 H6 121.3 . .
C5 C6 H6 121.3 . .
O35 C7 O36 124(3) . .
O35 C7 C1 119(3) . .
O36 C7 C1 116(3) . .
O33 C8 O34 126(3) . .
O33 C8 C3 119(3) . .
O34 C8 C3 112(3) . .
C10 C9 C14 118(2) . .
C10 C9 C15 119(3) . .
C14 C9 C15 123(3) . .
C9 C10 H10 121.1 . .
C9 C10 C11 118(2) . .
C11 C10 H10 121.1 . .
C10 C11 C16 117(3) . .
C12 C11 C10 123(2) . .
C12 C11 C16 118(3) . .
C11 C12 H12 118.8 . .
C11 C12 C13 122(2) . .
C13 C12 H12 118.8 . .
C12 C13 S3 118(2) . .
C12 C13 C14 113(2) . .
C14 C13 S3 129(2) . .
C9 C14 C13 125(2) . .
C9 C14 H14 117.4 . .
C13 C14 H14 117.4 . .
O37 C15 O38 112(3) . .
O37 C15 C9 122(4) . .
O38 C15 C9 118(3) . .
O39 C16 C11 118(3) . .
O40 C16 O39 116(3) . .
O40 C16 C11 124(3) . .
C18 C17 C22 120(3) . .
C18 C17 C23 118(3) . .
C22 C17 C23 121(3) . .
C17 C18 H18 118.9 . .
C17 C18 C19 122(3) . .
C19 C18 H18 118.9 . .
C18 C19 C24 120(3) . .
C20 C19 C18 117(3) . .
C20 C19 C24 122(3) . .
C19 C20 H20 122.6 . .
C21 C20 C19 115(3) . .
C21 C20 H20 122.6 . .
C20 C21 S11 122(3) . .
C22 C21 S11 106(2) . .
C22 C21 C20 129(3) . .
C17 C22 H22 123.0 . .
C21 C22 C17 114(3) . .
C21 C22 H22 123.0 . .
O31 C23 C17 118(3) . .
O32 C23 O31 123(3) . .
O32 C23 C17 119(3) . .
O29 C24 O30 125(2) . .
O29 C24 C19 122(3) . .
O30 C24 C19 109(2) . .
C26 C25 C31 115(2) . .
C30 C25 C26 117.8(17) . .
C30 C25 C31 127(2) . .
C25 C26 H26 121.0 . .
C27 C26 C25 118.1(17) . .
C27 C26 H26 121.0 . .
C26 C27 C32 117.2(19) . .
C28 C27 C26 123.4(18) . .
C28 C27 C32 118(2) . .
C27 C28 H28 120.0 . .
C27 C28 C29 120(2) . .
C29 C28 H28 120.0 . .
C28 C29 S5 122.4(19) . .
C30 C29 S5 121.3(19) . .
C30 C29 C28 116(2) . .
C25 C30 C29 124(2) . .
C25 C30 H30 118.0 . .
C29 C30 H30 118.0 . .
O25 C31 C25 115(2) . .
O26 C31 O25 122(2) . .
O26 C31 C25 119(2) . .
O27 C32 O28 120(2) . .
O27 C32 C27 123(2) . .
O28 C32 C27 112(2) . .
C34 C33 C39 118.5(18) . .
C38 C33 C34 121(2) . .
C38 C33 C39 120(2) . .
C33 C34 H34 120.0 . .
C35 C34 C33 120.0(17) . .
C35 C34 H34 120.0 . .
C34 C35 C40 121.3(19) . .
C36 C35 C34 120.3(19) . .
C36 C35 C40 118(2) . .
C35 C36 H36 119.6 . .
C35 C36 C37 121(2) . .
C37 C36 H36 119.6 . .
C36 C37 S19 122(2) . .
C38 C37 S19 124(2) . .
C38 C37 C36 114(2) . .
C33 C38 C37 123(2) . .
C33 C38 H38 118.4 . .
C37 C38 H38 118.4 . .
O23 C39 O24 124.4(18) . .
O23 C39 C33 120.2(19) . .
O24 C39 C33 114.8(17) . .
O21 C40 O22 127.7(18) . .
O21 C40 C35 118.7(19) . .
O22 C40 C35 113.5(19) . .
C42 C41 C46 119.1(19) . .
C42 C41 C47 118(2) . .
C46 C41 C47 122(2) . .
C41 C42 H42 118.5 . .
C41 C42 C43 123.1(18) . .
C43 C42 H42 118.5 . .
C42 C43 C44 117.5(18) . .
C42 C43 C48 121.4(19) . .
C44 C43 C48 120(2) . .
C43 C44 H44 120.1 . .
C45 C44 C43 120(2) . .
C45 C44 H44 120.1 . .
C44 C45 S7 121.2(19) . .
C44 C45 C46 120(2) . .
C46 C45 S7 118.3(18) . .
C41 C46 C45 120(2) . .
C41 C46 H46 120.1 . .
C45 C46 H46 120.1 . .
O19 C47 O20 126(2) . .
O19 C47 C41 121(3) . .
O20 C47 C41 112(2) . .
O17 C48 O18 126(2) . .
O17 C48 C43 115(2) . .
O18 C48 C43 118(2) . .
C50 C49 C54 123.1(19) . .
C50 C49 C55 116(2) . .
C54 C49 C55 120(2) . .
C49 C50 H50 120.1 . .
C51 C50 C49 119.7(19) . .
C51 C50 H50 120.1 . .
C50 C51 C52 118.9(19) . .
C50 C51 C56 121(2) . .
C52 C51 C56 120(2) . .
C51 C52 H52 120.3 . .
C53 C52 C51 119(2) . .
C53 C52 H52 120.3 . .
C52 C53 S13 126.9(18) . .
C54 C53 S13 110(2) . .
C54 C53 C52 123(2) . .
C49 C54 H54 122.7 . .
C53 C54 C49 115(2) . .
C53 C54 H54 122.7 . .
O13 C55 C49 112(3) . .
O14 C55 O13 126(2) . .
O14 C55 C49 120(3) . .
O15 C56 O16 130(2) . .
O15 C56 C51 113(2) . .
O16 C56 C51 118(2) . .
C58 C57 C62 122(3) . .
C58 C57 C63 118(3) . .
C62 C57 C63 119(3) . .
C57 C58 H58 120.4 . .
C57 C58 C59 119(3) . .
C59 C58 H58 120.4 . .
C58 C59 C60 122(3) . .
C58 C59 C64 122(3) . .
C60 C59 C64 113(3) . .
C59 C60 H60 119.1 . .
C59 C60 C61 122(3) . .
C61 C60 H60 119.1 . .
C60 C61 S1 121(3) . .
C62 C61 S1 136(3) . .
C62 C61 C60 103(3) . .
C57 C62 C61 131(3) . .
C57 C62 H62 114.5 . .
C61 C62 H62 114.5 . .
O11 C63 O12 116(2) . .
O11 C63 C57 112(2) . .
O12 C63 C57 131(3) . .
O9 C64 C59 113(3) . .
O10 C64 O9 123(2) . .
O10 C64 C59 115(3) . .
C66 C65 C70 121(2) . .
C66 C65 C71 113(3) . .
C70 C65 C71 125(3) . .
C65 C66 H66 119.0 . .
C65 C66 C67 122(2) . .
C67 C66 H66 119.0 . .
C66 C67 C72 124(3) . .
C68 C67 C66 116(2) . .
C68 C67 C72 120(3) . .
C67 C68 H68 119.6 . .
C67 C68 C69 121(2) . .
C69 C68 H68 119.6 . .
C68 C69 S9 125(2) . .
C70 C69 S9 113(2) . .
C70 C69 C68 121(2) . .
C65 C70 H70 121.1 . .
C69 C70 C65 118(2) . .
C69 C70 H70 121.1 . .
O5 C71 O6 127(3) . .
O5 C71 C65 124(4) . .
O6 C71 C65 110(3) . .
O7 C72 O8 124(3) . .
O7 C72 C67 119(4) . .
O8 C72 C67 117(3) . .
C74 C73 C78 120(2) . .
C74 C73 C79 120(3) . .
C78 C73 C79 120(3) . .
C73 C74 H74 119.2 . .
C73 C74 C75 122(2) . .
C75 C74 H74 119.2 . .
C74 C75 C80 118(2) . .
C76 C75 C74 119(2) . .
C76 C75 C80 120(3) . .
C75 C76 H76 119.6 . .
C75 C76 C77 121(2) . .
C77 C76 H76 119.6 . .
C76 C77 S15 118(2) . .
C78 C77 S15 122(2) . .
C78 C77 C76 120(2) . .
C73 C78 H78 120.4 . .
C77 C78 C73 119(2) . .
C77 C78 H78 120.4 . .
O3 C79 C73 112(3) . .
O4 C79 O3 132(3) . .
O4 C79 C73 116(3) . .
O1 C80 C75 113(3) . .
O2 C80 O1 130(3) . .
O2 C80 C75 116(3) . .
O46 C81 N1 121(3) . .
O41 C84 N2 125(5) . .
S3 S4C S5 113.9(10) . .

loop_
_geom_bond_atom_site_label_1
_geom_bond_atom_site_label_2
_geom_bond_distance
_geom_bond_site_symmetry_2
Zn1 O1 2.01(2) .
Zn1 O4 2.03(2) 2_556
Zn1 O7 1.98(3) 2_546
Zn1 O41 2.12(4) .
Zn1 O42 2.09(3) .
Zn1 O43 1.99(3) 2_556
Zn2 O2 2.07(2) .
Zn2 O6 2.11(3) 2_556
Zn2 O8 2.02(3) 2_546
Zn2 O32 2.02(2) 2_646
Zn2 O34 2.37(3) 2_646
Zn2 O43 2.04(3) 2_556
Zn3 O3 2.03(2) .
Zn3 O5 2.00(3) .
Zn3 O9 1.96(2) .
Zn3 O43 2.07(3) .
Zn4 O11 1.97(2) .
Zn4 O13 1.896(19) .
Zn4 O17 1.95(2) .
Zn4 O44 1.920(18) .
Zn5 O12 2.128(19) .
Zn5 O18 2.392(16) .
Zn5 O21 2.017(16) .
Zn5 O24 2.166(15) 1_545
Zn5 O28 1.962(18) 2_647
Zn5 O49 2.086(15) 1_545
Zn6 O22 2.068(16) .
Zn6 O26 2.241(19) 1_545
Zn6 O27 2.10(2) 2_647
Zn6 O45 2.09(2) .
Zn6 O46 2.18(3) .
Zn6 O49 2.079(14) 1_545
Zn7 O14 1.94(2) 1_565
Zn7 O16 1.96(2) 2_666
Zn7 O19 2.077(19) .
Zn7 O44 2.058(17) 1_565
Zn7 O47 2.22(2) .
Zn7 O48 2.21(2) .
Zn8 O15 2.064(19) 2_666
Zn8 O18 2.051(17) 1_565
Zn8 O20 2.006(18) .
Zn8 O24 2.240(14) .
Zn8 O29 2.096(19) .
Zn8 O44 2.163(18) 1_565
Zn9 O23 1.951(16) .
Zn9 O25 1.909(16) .
Zn9 O30 1.976(16) .
Zn9 O49 1.944(15) .
Zn10 O31 1.92(2) .
Zn10 O33 1.98(3) .
Zn10 O37 1.94(2) .
Zn10 O51 1.96(3) .
Zn11 O36 1.94(3) .
Zn11 O38 2.26(3) 1_545
Zn11 O40 2.12(3) 2_747
Zn11 O50 2.01(4) .
Zn11 O51 2.04(2) 1_545
Zn12 O6 2.35(3) 1_655
Zn12 O10 2.08(3) 1_655
Zn12 O34 2.23(3) 1_545
Zn12 O35 1.96(3) .
Zn12 O39 1.92(3) 2_747
Zn12 O51 2.12(3) 1_545
S17 C5 1.87(4) .
S3 C13 1.80(3) .
S3 S4B 2.01(2) .
S3 S4A 2.03(2) .
S3 S4C 1.959(16) .
S11 C21 1.91(4) .
S5 C29 1.64(3) .
S5 S4C 2.15(2) .
S5 S6 2.060(19) .
S19 C37 1.70(3) .
S19 S20B 2.04(2) .
S19 S20A 2.027(19) .
S7 C45 1.77(3) .
S7 S8B 2.09(2) .
S7 S8A 2.04(2) .
S13 C53 1.85(3) .
S13 S14B 2.17(2) .
S13 S14A 2.054(19) .
S1 C61 1.69(4) .
S9 C69 1.83(3) .
S9 S10B 2.00(2) .
S9 S10A 2.08(2) .
S15 C77 1.84(2) .
O1 C80 1.36(4) .
O2 C80 1.18(4) .
O3 C79 1.31(5) .
O4 C79 1.25(5) .
O5 C71 1.17(4) .
O6 C71 1.34(5) .
O7 C72 1.24(4) .
O8 C72 1.29(5) .
O9 C64 1.35(4) .
O10 C64 1.28(4) .
O11 C63 1.29(3) .
O12 C63 1.32(3) .
O13 C55 1.37(4) .
O14 C55 1.29(4) .
O15 C56 1.22(3) .
O16 C56 1.27(3) .
O17 C48 1.23(3) .
O18 C48 1.30(3) .
O19 C47 1.11(3) .
O20 C47 1.37(3) .
O21 C40 1.23(3) .
O22 C40 1.28(3) .
O23 C39 1.22(3) .
O24 C39 1.30(3) .
O25 C31 1.32(3) .
O26 C31 1.18(3) .
O27 C32 1.21(3) .
O28 C32 1.36(3) .
O29 C24 1.10(3) .
O30 C24 1.37(3) .
O31 C23 1.27(4) .
O32 C23 1.24(4) .
O33 C8 1.19(4) .
O34 C8 1.26(4) .
O35 C7 1.16(4) .
O36 C7 1.38(4) .
O37 C15 1.21(4) .
O38 C15 1.34(5) .
O39 C16 1.33(5) .
O40 C16 1.32(4) .
O41 C84 1.25(2) .
O46 C81 1.27(2) .
N1 C81 1.37(2) .
N1 C82 1.48(2) .
N1 C83 1.50(2) .
N2 C84 1.38(2) .
N2 C85 1.49(2) .
N2 C86 1.46(2) .
C1 C2 1.40(5) .
C1 C6 1.32(5) .
C1 C7 1.52(2) .
C2 H2 0.9300 .
C2 C3 1.37(5) .
C3 C4 1.31(5) .
C3 C8 1.49(2) .
C4 H4 0.9300 .
C4 C5 1.33(5) .
C5 C6 1.46(6) .
C6 H6 0.9300 .
C9 C10 1.38(2) .
C9 C14 1.40(2) .
C9 C15 1.53(2) .
C10 H10 0.9300 .
C10 C11 1.39(2) .
C11 C12 1.36(2) .
C11 C16 1.48(2) .
C12 H12 0.9300 .
C12 C13 1.40(2) .
C13 C14 1.42(2) .
C14 H14 0.9300 .
C17 C18 1.39(5) .
C17 C22 1.41(5) .
C17 C23 1.52(2) .
C18 H18 0.9300 .
C18 C19 1.45(5) .
C19 C20 1.41(4) .
C19 C24 1.50(2) .
C20 H20 0.9300 .
C20 C21 1.37(5) .
C21 C22 1.37(5) .
C22 H22 0.9300 .
C25 C26 1.414(19) .
C25 C30 1.407(19) .
C25 C31 1.517(19) .
C26 H26 0.9300 .
C26 C27 1.398(19) .
C27 C28 1.382(19) .
C27 C32 1.512(19) .
C28 H28 0.9300 .
C28 C29 1.41(2) .
C29 C30 1.41(2) .
C30 H30 0.9300 .
C33 C34 1.41(3) .
C33 C38 1.32(3) .
C33 C39 1.516(18) .
C34 H34 0.9300 .
C34 C35 1.38(3) .
C35 C36 1.38(3) .
C35 C40 1.491(18) .
C36 H36 0.9300 .
C36 C37 1.48(4) .
C37 C38 1.45(4) .
C38 H38 0.9300 .
C41 C42 1.365(19) .
C41 C46 1.38(2) .
C41 C47 1.499(19) .
C42 H42 0.9300 .
C42 C43 1.38(2) .
C43 C44 1.43(2) .
C43 C48 1.520(19) .
C44 H44 0.9300 .
C44 C45 1.37(2) .
C45 C46 1.41(2) .
C46 H46 0.9300 .
C49 C50 1.38(2) .
C49 C54 1.44(2) .
C49 C55 1.54(2) .
C50 H50 0.9300 .
C50 C51 1.373(19) .
C51 C52 1.41(2) .
C51 C56 1.50(2) .
C52 H52 0.9300 .
C52 C53 1.40(2) .
C53 C54 1.37(2) .
C54 H54 0.9300 .
C57 C58 1.24(4) .
C57 C62 1.33(4) .
C57 C63 1.52(2) .
C58 H58 0.9300 .
C58 C59 1.34(5) .
C59 C60 1.35(5) .
C59 C64 1.48(2) .
C60 H60 0.9300 .
C60 C61 1.55(5) .
C61 C62 1.38(5) .
C62 H62 0.9300 .
C65 C66 1.36(2) .
C65 C70 1.36(2) .
C65 C71 1.50(2) .
C66 H66 0.9300 .
C66 C67 1.42(2) .
C67 C68 1.38(2) .
C67 C72 1.50(2) .
C68 H68 0.9300 .
C68 C69 1.39(2) .
C69 C70 1.36(2) .
C70 H70 0.9300 .
C73 C74 1.37(2) .
C73 C78 1.40(2) .
C73 C79 1.48(2) .
C74 H74 0.9300 .
C74 C75 1.40(2) .
C75 C76 1.38(2) .
C75 C80 1.52(2) .
C76 H76 0.9300 .
C76 C77 1.41(2) .
C77 C78 1.40(2) .
C78 H78 0.9300 .

loop_
_geom_torsion_atom_site_label_1
_geom_torsion_atom_site_label_2
_geom_torsion_atom_site_label_3
_geom_torsion_atom_site_label_4
_geom_torsion
_geom_torsion_site_symmetry_1
Zn1 O1 C80 O2 -56(6) .
Zn1 O1 C80 C75 136(2) .
Zn1 O4 C79 O3 -11(7) 2_556
Zn1 O4 C79 C73 170(2) 2_556
Zn1 O7 C72 O8 -15(6) 2_566
Zn1 O7 C72 C67 158(3) 2_566
Zn1 O41 C84 N2 163(3) .
Zn2 O2 C80 O1 10(6) .
Zn2 O2 C80 C75 179(2) .
Zn2 O6 C71 O5 -58(5) 2_556
Zn2 O6 C71 C65 119(3) 2_556
Zn2 O8 C72 O7 -13(6) 2_566
Zn2 O8 C72 C67 173(2) 2_566
Zn2 O32 C23 O31 101(4) 2_666
Zn2 O32 C23 C17 -75(5) 2_666
Zn2 O34 C8 O33 -68(5) 2_666
Zn2 O34 C8 C3 96(4) 2_666
Zn3 O3 C79 O4 3(5) .
Zn3 O3 C79 C73 -178.5(12) .
Zn3 O5 C71 O6 -1(6) .
Zn3 O5 C71 C65 -177(3) .
Zn3 O9 C64 O10 18(4) .
Zn3 O9 C64 C59 165(2) .
Zn4 O11 C63 O12 -4(3) .
Zn4 O11 C63 C57 170.2(18) .
Zn4 O13 C55 O14 -7(4) .
Zn4 O13 C55 C49 -170.3(17) .
Zn4 O17 C48 O18 14(3) .
Zn4 O17 C48 C43 -179.3(16) .
Zn5 O12 C63 O11 108(3) .
Zn5 O12 C63 C57 -65(4) .
Zn5 O18 C48 O17 -93(3) .
Zn5 O18 C48 C43 100(2) .
Zn5 O21 C40 O22 -14(4) .
Zn5 O21 C40 C35 168.2(15) .
Zn5 O24 C39 O23 -70(3) 1_565
Zn5 O24 C39 C33 118.2(16) 1_565
Zn5 O28 C32 O27 -15(4) 2_667
Zn5 O28 C32 C27 -169.8(16) 2_667
Zn6 O22 C40 O21 -17(4) .
Zn6 O22 C40 C35 160.8(14) .
Zn6 O26 C31 O25 -62(4) 1_565
Zn6 O26 C31 C25 140.0(19) 1_565
Zn6 O27 C32 O28 -43(4) 2_667
Zn6 O27 C32 C27 109(3) 2_667
Zn6 O46 C81 N1 140(2) .
Zn7 O14 C55 O13 -8(6) 1_545
Zn7 O14 C55 C49 154(2) 1_545
Zn7 O16 C56 O15 17(5) 2_646
Zn7 O16 C56 C51 -164.2(18) 2_646
Zn7 O19 C47 O20 3(5) .
Zn7 O19 C47 C41 -169.3(18) .
Zn8 O15 C56 O16 8(4) 2_646
Zn8 O15 C56 C51 -170.5(16) 2_646
Zn8 O18 C48 O17 46(3) 1_545
Zn8 O18 C48 C43 -120(2) 1_545
Zn8 O20 C47 O19 29(4) .
Zn8 O20 C47 C41 -157.7(17) .
Zn8 O24 C39 O23 74(3) .
Zn8 O24 C39 C33 -97(2) .
Zn9 O23 C39 O24 12(3) .
Zn9 O23 C39 C33 -176.8(14) .
Zn9 O25 C31 O26 13(4) .
Zn9 O25 C31 C25 171.6(16) .
Zn9 O30 C24 O29 -31(3) .
Zn9 O30 C24 C19 171.4(19) .
Zn10 O31 C23 O32 -4(5) .
Zn10 O31 C23 C17 173(2) .
Zn10 O33 C8 O34 -9(5) .
Zn10 O33 C8 C3 -172(2) .
Zn10 O37 C15 O38 55(4) .
Zn10 O37 C15 C9 -158(3) .
Zn11 O36 C7 O35 10(5) .
Zn11 O36 C7 C1 -176(2) .
Zn11 O38 C15 O37 -84(4) 1_565
Zn11 O38 C15 C9 127(3) 1_565
Zn11 O40 C16 O39 37(5) 2_767
Zn11 O40 C16 C11 -125(3) 2_767
Zn12 O6 C71 O5 79(5) 1_455
Zn12 O6 C71 C65 -104(3) 1_455
Zn12 O10 C64 O9 -55(12) 1_455
Zn12 O10 C64 C59 159(8) 1_455
Zn12 O34 C8 O33 64(5) 1_565
Zn12 O34 C8 C3 -133(2) 1_565
Zn12 O35 C7 O36 3(7) .
Zn12 O35 C7 C1 -170(3) .
Zn12 O39 C16 O40 8(5) 2_767
Zn12 O39 C16 C11 172(3) 2_767
S17 C5 C6 C1 -168(3) .
S3 C13 C14 C9 -177(3) .
S11 C21 C22 C17 -179(2) .
S5 C29 C30 C25 -175(2) .
S19 C37 C38 C33 173.5(18) .
S7 C45 C46 C41 177(2) .
S13 C53 C54 C49 -177(2) .
S1 C61 C62 C57 -176(3) .
S9 C69 C70 C65 175(2) .
S15 C77 C78 C73 178.8(12) .
O11 Zn4 O13 C55 -124(2) .
O17 Zn4 O13 C55 132(2) .
O44 Zn4 O13 C55 11(2) .
C1 C2 C3 C4 4(2) .
C1 C2 C3 C8 -180(3) .
C2 C1 C6 C5 -10(4) .
C2 C1 C7 O35 158(3) .
C2 C1 C7 O36 -16(4) .
C2 C3 C4 C5 -9(5) .
C2 C3 C8 O33 7(5) .
C2 C3 C8 O34 -158(3) .
C3 C4 C5 S17 178(3) .
C3 C4 C5 C6 4(6) .
C4 C3 C8 O33 -177(3) .
C4 C3 C8 O34 18(5) .
C4 C5 C6 C1 6(5) .
C6 C1 C2 C3 6(3) .
C6 C1 C7 O35 -21(5) .
C6 C1 C7 O36 165(3) .
C7 C1 C2 C3 -173(3) .
C7 C1 C6 C5 168(3) .
C8 C3 C4 C5 175(4) .
C9 C10 C11 C12 3(3) .
C9 C10 C11 C16 -162(3) .
C10 C9 C14 C13 -5(5) .
C10 C9 C15 O37 161(3) .
C10 C9 C15 O38 -53(5) .
C10 C11 C12 C13 -4(5) .
C10 C11 C16 O39 -171(3) .
C10 C11 C16 O40 -9(5) .
C11 C12 C13 S3 -179(3) .
C11 C12 C13 C14 1(5) .
C12 C11 C16 O39 23(5) .
C12 C11 C16 O40 -175(3) .
C12 C13 C14 C9 3(5) .
C14 C9 C10 C11 1(2) .
C14 C9 C15 O37 -20(6) .
C14 C9 C15 O38 127(4) .
C15 C9 C10 C11 -179(3) .
C15 C9 C14 C13 176(4) .
C16 C11 C12 C13 161(4) .
C17 C18 C19 C20 7(2) .
C17 C18 C19 C24 -165(3) .
C18 C17 C22 C21 6(4) .
C18 C17 C23 O31 6(4) .
C18 C17 C23 O32 -178(3) .
C18 C19 C20 C21 -15(3) .
C18 C19 C24 O29 159(3) .
C18 C19 C24 O30 -42(3) .
C19 C20 C21 S11 -178(2) .
C19 C20 C21 C22 22(5) .
C20 C19 C24 O29 -12(4) .
C20 C19 C24 O30 146(3) .
C20 C21 C22 C17 -17(5) .
C22 C17 C18 C19 -2(2) .
C22 C17 C23 O31 -165(3) .
C22 C17 C23 O32 12(5) .
C23 C17 C18 C19 -172(3) .
C23 C17 C22 C21 175(3) .
C24 C19 C20 C21 156(3) .
C25 C26 C27 C28 -3(2) .
C25 C26 C27 C32 164(2) .
C26 C25 C30 C29 -8(4) .
C26 C25 C31 O25 -175(2) .
C26 C25 C31 O26 -15(3) .
C26 C27 C28 C29 6(4) .
C26 C27 C32 O27 4(4) .
C26 C27 C32 O28 158(2) .
C27 C28 C29 S5 176(2) .
C27 C28 C29 C30 -8(4) .
C28 C27 C32 O27 172(3) .
C28 C27 C32 O28 -34(3) .
C28 C29 C30 C25 10(4) .
C30 C25 C26 C27 4(2) .
C30 C25 C31 O25 -2(4) .
C30 C25 C31 O26 157(3) .
C31 C25 C26 C27 177(2) .
C31 C25 C30 C29 180(3) .
C32 C27 C28 C29 -161(3) .
C33 C34 C35 C36 2.2(19) .
C33 C34 C35 C40 175(2) .
C34 C33 C38 C37 -4(3) .
C34 C33 C39 O23 -11(3) .
C34 C33 C39 O24 160.8(16) .
C34 C35 C36 C37 -7(3) .
C34 C35 C40 O21 -165.9(19) .
C34 C35 C40 O22 16(3) .
C35 C36 C37 S19 -168.4(18) .
C35 C36 C37 C38 6(3) .
C36 C35 C40 O21 7(3) .
C36 C35 C40 O22 -171.0(19) .
C36 C37 C38 C33 -1(3) .
C38 C33 C34 C35 3.1(19) .
C38 C33 C39 O23 168(2) .
C38 C33 C39 O24 -20(3) .
C39 C33 C34 C35 -178.2(19) .
C39 C33 C38 C37 178(2) .
C40 C35 C36 C37 -180(2) .
C41 C42 C43 C44 0(2) .
C41 C42 C43 C48 170(2) .
C42 C41 C46 C45 8(4) .
C42 C41 C47 O19 -10(4) .
C42 C41 C47 O20 176.3(19) .
C42 C43 C44 C45 -2(4) .
C42 C43 C48 O17 25(3) .
C42 C43 C48 O18 -166.6(19) .
C43 C44 C45 S7 180(2) .
C43 C44 C45 C46 8(4) .
C44 C43 C48 O17 -165(2) .
C44 C43 C48 O18 3(3) .
C44 C45 C46 C41 -11(4) .
C46 C41 C42 C43 -3(2) .
C46 C41 C47 O19 176(3) .
C46 C41 C47 O20 2(4) .
C47 C41 C42 C43 -178(2) .
C47 C41 C46 C45 -177(3) .
C48 C43 C44 C45 -173(3) .
C49 C50 C51 C52 -5(2) .
C49 C50 C51 C56 173(2) .
C50 C49 C54 C53 8(4) .
C50 C49 C55 O13 149(2) .
C50 C49 C55 O14 -15(4) .
C50 C51 C52 C53 11(4) .
C50 C51 C56 O15 176(2) .
C50 C51 C56 O16 -3(3) .
C51 C52 C53 S13 167(2) .
C51 C52 C53 C54 -7(5) .
C52 C51 C56 O15 -6(3) .
C52 C51 C56 O16 175(3) .
C52 C53 C54 C49 -2(5) .
C54 C49 C50 C51 -5(2) .
C54 C49 C55 O13 -25(4) .
C54 C49 C55 O14 170(3) .
C55 C49 C50 C51 -179(2) .
C55 C49 C54 C53 -178(3) .
C56 C51 C52 C53 -168(3) .
C57 C58 C59 C60 1(3) .
C57 C58 C59 C64 160(3) .
C58 C57 C62 C61 -10(5) .
C58 C57 C63 O11 34(4) .
C58 C57 C63 O12 -152(3) .
C58 C59 C60 C61 4(4) .
C58 C59 C64 O9 15(4) .
C58 C59 C64 O10 164(3) .
C59 C60 C61 S1 177(3) .
C59 C60 C61 C62 -10(4) .
C60 C59 C64 O9 176(3) .
C60 C59 C64 O10 -35(4) .
C60 C61 C62 C57 13(5) .
C62 C57 C58 C59 1(2) .
C62 C57 C63 O11 -159(3) .
C62 C57 C63 O12 14(5) .
C63 C57 C58 C59 167(3) .
C63 C57 C62 C61 -175(3) .
C64 C59 C60 C61 -157(3) .
C65 C66 C67 C68 -1(2) .
C65 C66 C67 C72 178(4) .
C66 C65 C70 C69 9(4) .
C66 C65 C71 O5 -25(5) .
C66 C65 C71 O6 158(3) .
C66 C67 C68 C69 -6(4) .
C66 C67 C72 O7 27(5) .
C66 C67 C72 O8 -160(3) .
C67 C68 C69 S9 -178(2) .
C67 C68 C69 C70 14(5) .
C68 C67 C72 O7 -155(3) .
C68 C67 C72 O8 19(5) .
C68 C69 C70 C65 -16(5) .
C70 C65 C66 C67 -1(2) .
C70 C65 C71 O5 157(4) .
C70 C65 C71 O6 -20(5) .
C71 C65 C66 C67 -180(3) .
C71 C65 C70 C69 -172(3) .
C72 C67 C68 C69 176(3) .
C73 C74 C75 C76 0(2) .
C73 C74 C75 C80 -161(3) .
C74 C73 C78 C77 4(2) .
C74 C73 C79 O3 -178(3) .
C74 C73 C79 O4 1(3) .
C74 C75 C76 C77 -1(3) .
C74 C75 C80 O1 -23(4) .
C74 C75 C80 O2 166(3) .
C75 C76 C77 S15 179.8(15) .
C75 C76 C77 C78 4(3) .
C76 C75 C80 O1 177(2) .
C76 C75 C80 O2 6(5) .
C76 C77 C78 C73 -5(3) .
C78 C73 C74 C75 -1.2(14) .
C78 C73 C79 O3 3(3) .
C78 C73 C79 O4 -178(2) .
C79 C73 C74 C75 179.6(13) .
C79 C73 C78 C77 -176.8(16) .
C80 C75 C76 C77 159(3) .
C82 N1 C81 O46 -172(3) .
C83 N1 C81 O46 -5(3) .
C85 N2 C84 O41 178(3) .
C86 N2 C84 O41 1(4) .
S4B S3 C13 C12 22(5) .
S4B S3 C13 C14 -158(4) .
S4A S3 C13 C12 1(4) .
S4A S3 C13 C14 -179(4) .
S20B S19 C37 C36 77(3) .
S20B S19 C37 C38 -97(3) .
S8B S7 C45 C44 -142(3) .
S8B S7 C45 C46 30(3) .
S14B S13 C53 C52 40(3) .
S14B S13 C53 C54 -146(3) .
S10B S9 C69 C68 98(3) .
S10B S9 C69 C70 -93(3) .
S4C S3 C13 C12 -178(3) .
S4C S3 C13 C14 2(4) .
S4C S5 C29 C28 -109(3) .
S4C S5 C29 C30 76(3) .
S6 S5 C29 C28 96(3) .
S6 S5 C29 C30 -78(3) .
S20A S19 C37 C36 36(3) .
S20A S19 C37 C38 -138(2) .
S8A S7 C45 C44 80(4) .
S8A S7 C45 C46 -108(3) .
S14A S13 C53 C52 -9(4) .
S14A S13 C53 C54 165(3) .
S10A S9 C69 C68 -50(5) .
S10A S9 C69 C70 119(4) .

loop_
_twin_individual_id
_twin_individual_mass_fraction_refined
1 0.506(3)
2 0.494(3)
